data_7001305
loop_
_publ_author_name
'Bernardi, Alessandro'
'Femoni, Cristina'
'Iapalucci, Maria Carmela'
'Longoni, Giuliano'
'Zacchini, Stefano'

_publ_section_title
;
 The problems of detecting hydrides in metal carbonyl clusters by 1H
 NMR: the case study of [H4&#x2212;nNi22(C2)4(CO)28(CdBr)2]n&#x2212; (n
 = 2--4)
;
_journal_issue 21
_journal_name_full 'Dalton Transactions'
_journal_page_first 4245
_journal_page_last 4251
_journal_paper_doi 10.1039/b900950g
_journal_year 2009
_chemical_formula_sum 'C52 H40 Br2 Cd2 N2 Ni22 O30'
_chemical_formula_weight 2849.10
_chemical_name_systematic
;
?
;
_space_group_IT_number 14
_symmetry_cell_setting monoclinic
_symmetry_space_group_name_Hall '-P 2yn'
_symmetry_space_group_name_H-M 'P 1 21/n 1'
_atom_sites_solution_hydrogens geom
_atom_sites_solution_primary direct
_atom_sites_solution_secondary difmap
_audit_creation_method SHELXL-97
_cell_angle_alpha 90.00
_cell_angle_beta 92.3350(10)
_cell_angle_gamma 90.00
_cell_formula_units_Z 4
_cell_length_a 13.8224(6)
_cell_length_b 11.9637(5)
_cell_length_c 47.332(2)
_cell_measurement_reflns_used 5119
_cell_measurement_temperature 291(2)
_cell_measurement_theta_max 20.0135
_cell_measurement_theta_min 2.252
_cell_volume 7820.7(6)
_computing_structure_refinement 'SHELXL-97 (Sheldrick, 1997)'
_computing_structure_solution 'SHELXS-97 (Sheldrick, 1990)'
_diffrn_ambient_temperature 291(2)
_diffrn_measured_fraction_theta_full 0.999
_diffrn_measured_fraction_theta_max 0.999
_diffrn_measurement_device_type 'CCD area detector'
_diffrn_measurement_method 'phi and omega scans'
_diffrn_radiation_monochromator graphite
_diffrn_radiation_source 'fine-focus sealed tube'
_diffrn_radiation_type MoK\a
_diffrn_radiation_wavelength 0.71073
_diffrn_reflns_av_R_equivalents 0.1535
_diffrn_reflns_av_sigmaI/netI 0.1206
_diffrn_reflns_limit_h_max 16
_diffrn_reflns_limit_h_min -16
_diffrn_reflns_limit_k_max 14
_diffrn_reflns_limit_k_min -14
_diffrn_reflns_limit_l_max 56
_diffrn_reflns_limit_l_min -56
_diffrn_reflns_number 73859
_diffrn_reflns_theta_full 25.03
_diffrn_reflns_theta_max 25.03
_diffrn_reflns_theta_min 1.55
_exptl_absorpt_coefficient_mu 6.779
_exptl_absorpt_correction_T_max 0.5226
_exptl_absorpt_correction_T_min 0.4101
_exptl_absorpt_correction_type empirical
_exptl_crystal_density_diffrn 2.420
_exptl_crystal_density_method 'not measured'
_exptl_crystal_F_000 5552
_exptl_crystal_size_max 0.16
_exptl_crystal_size_mid 0.13
_exptl_crystal_size_min 0.11
_refine_diff_density_max 0.851
_refine_diff_density_min -0.725
_refine_diff_density_rms 0.144
_refine_ls_extinction_method none
_refine_ls_goodness_of_fit_ref 0.983
_refine_ls_hydrogen_treatment constr
_refine_ls_matrix_type full
_refine_ls_number_parameters 941
_refine_ls_number_reflns 13802
_refine_ls_number_restraints 96
_refine_ls_restrained_S_all 0.989
_refine_ls_R_factor_all 0.1580
_refine_ls_R_factor_gt 0.0568
_refine_ls_shift/su_max 0.000
_refine_ls_shift/su_mean 0.000
_refine_ls_structure_factor_coef Fsqd
_refine_ls_weighting_details 'calc w=1/[\s^2^(Fo^2^)+(0.0457P)^2^+0.0000P] where P=(Fo^2^+2Fc^2^)/3'
_refine_ls_weighting_scheme calc
_refine_ls_wR_factor_gt 0.0997
_refine_ls_wR_factor_ref 0.1314
_reflns_number_gt 6377
_reflns_number_total 13802
_reflns_threshold_expression >2sigma(I)
_cod_data_source_file b900950g.txt
_cod_data_source_block p21n
_cod_original_sg_symbol_H-M P2(1)/n
_cod_database_code 7001305

loop_
_symmetry_equiv_pos_as_xyz
'x, y, z'
'-x+1/2, y+1/2, -z+1/2'
'-x, -y, -z'
'x-1/2, -y-1/2, z-1/2'

loop_
_atom_site_label
_atom_site_type_symbol
_atom_site_fract_x
_atom_site_fract_y
_atom_site_fract_z
_atom_site_U_iso_or_equiv
_atom_site_adp_type
_atom_site_occupancy
_atom_site_symmetry_multiplicity
_atom_site_calc_flag
_atom_site_refinement_flags
_atom_site_disorder_assembly
_atom_site_disorder_group
Cd1 Cd 0.46728(7) 0.54647(9) 0.18028(2) 0.0684(3) Uani 1 1 d . . .
Cd2 Cd 0.77209(8) 0.78090(8) 0.07149(2) 0.0686(3) Uani 1 1 d . . .
Br1 Br 0.36129(11) 0.46534(13) 0.21627(3) 0.0871(5) Uani 1 1 d . . .
Br2 Br 0.88101(12) 0.85674(13) 0.03565(3) 0.0863(5) Uani 1 1 d . . .
Ni1 Ni 0.67347(12) 0.55901(13) 0.19829(3) 0.0536(4) Uani 1 1 d . . .
Ni2 Ni 0.63522(11) 0.44213(12) 0.15449(3) 0.0460(4) Uani 1 1 d . . .
Ni3 Ni 0.47850(11) 0.43594(13) 0.12501(3) 0.0523(4) Uani 1 1 d . . .
Ni4 Ni 0.35695(11) 0.63163(14) 0.12784(4) 0.0607(5) Uani 1 1 d . . .
Ni5 Ni 0.44858(11) 0.78805(13) 0.15227(3) 0.0505(4) Uani 1 1 d . . .
Ni6 Ni 0.57158(11) 0.76737(13) 0.19293(3) 0.0530(4) Uani 1 1 d . . .
Ni7 Ni 0.78244(11) 0.70475(12) 0.18458(3) 0.0487(4) Uani 1 1 d . . .
Ni8 Ni 0.82458(11) 0.50377(13) 0.15917(3) 0.0508(4) Uani 1 1 d . . .
Ni9 Ni 0.73143(11) 0.42347(12) 0.10982(3) 0.0464(4) Uani 1 1 d . . .
Ni10 Ni 0.55650(11) 0.43038(13) 0.07943(3) 0.0521(4) Uani 1 1 d . . .
Ni11 Ni 0.42322(11) 0.60858(13) 0.08191(3) 0.0533(5) Uani 1 1 d . . .
Ni12 Ni 0.41128(11) 0.83831(14) 0.09800(4) 0.0564(5) Uani 1 1 d . . .
Ni13 Ni 0.55009(11) 0.95109(12) 0.13311(3) 0.0521(4) Uani 1 1 d . . .
Ni14 Ni 0.68767(11) 0.90427(12) 0.17599(3) 0.0496(4) Uani 1 1 d . . .
Ni15 Ni 0.86098(11) 0.61877(13) 0.11787(4) 0.0571(5) Uani 1 1 d . . .
Ni16 Ni 0.80536(11) 0.80374(12) 0.13800(3) 0.0505(4) Uani 1 1 d . . .
Ni17 Ni 0.70306(12) 0.94521(13) 0.11011(4) 0.0564(5) Uani 1 1 d . . .
Ni18 Ni 0.55924(12) 0.85451(13) 0.07132(3) 0.0574(5) Uani 1 1 d . . .
Ni19 Ni 0.58984(11) 0.64945(13) 0.06316(3) 0.0503(4) Uani 1 1 d . . .
Ni20 Ni 0.74463(12) 0.53957(14) 0.06875(3) 0.0591(5) Uani 1 1 d . . .
Ni21 Ni 0.56781(10) 0.63398(11) 0.14461(3) 0.0399(4) Uani 1 1 d . . .
Ni22 Ni 0.67133(10) 0.70917(11) 0.10930(3) 0.0405(4) Uani 1 1 d . . .
C1 C 0.6999(7) 0.5930(9) 0.1602(2) 0.043(2) Uani 1 1 d U . .
C2 C 0.7611(7) 0.6491(9) 0.1429(2) 0.043(2) Uani 1 1 d U . .
C3 C 0.5910(8) 0.8054(9) 0.1545(2) 0.045(2) Uani 1 1 d U . .
C4 C 0.6608(8) 0.8368(8) 0.1366(2) 0.043(2) Uani 1 1 d U . .
C5 C 0.4716(7) 0.7013(9) 0.1173(2) 0.040(2) Uani 1 1 d U . .
C6 C 0.5257(7) 0.7297(9) 0.0938(2) 0.042(2) Uani 1 1 d U . .
C7 C 0.5992(7) 0.5039(9) 0.1169(2) 0.040(2) Uani 1 1 d U . .
C8 C 0.6437(8) 0.5541(9) 0.0948(2) 0.042(2) Uani 1 1 d U . .
C9 C 0.6424(9) 0.8934(10) 0.2115(3) 0.058(4) Uani 1 1 d . . .
C10 C 0.8816(10) 0.7932(11) 0.1903(3) 0.062(4) Uani 1 1 d . . .
C11 C 0.8206(10) 0.4140(11) 0.0816(3) 0.065(4) Uani 1 1 d . . .
C12 C 0.4098(10) 0.5693(11) 0.0465(3) 0.073(4) Uani 1 1 d . . .
C13 C 0.3070(9) 0.5531(11) 0.0945(3) 0.062(4) Uani 1 1 d . . .
C14 C 0.3567(10) 0.8153(11) 0.1754(3) 0.069(4) Uani 1 1 d . . .
C15 C 0.8518(9) 0.4083(11) 0.1868(3) 0.058(4) Uani 1 1 d . . .
C16 C 0.9335(10) 0.4985(12) 0.1384(3) 0.074(4) Uani 1 1 d . . .
C17 C 0.7656(10) 0.3014(11) 0.1278(3) 0.065(4) Uani 1 1 d . . .
C18 C 0.6081(9) 0.3201(10) 0.1722(3) 0.061(4) Uani 1 1 d . . .
C19 C 0.7556(9) 0.6598(10) 0.2210(3) 0.058(4) Uani 1 1 d . . .
C20 C 0.6392(10) 0.4769(12) 0.2265(3) 0.069(4) Uani 1 1 d . . .
C21 C 0.5201(14) 0.7292(14) 0.2241(3) 0.115(7) Uani 1 1 d . . .
C22 C 0.4521(12) 1.0245(12) 0.1432(4) 0.096(5) Uani 1 1 d . . .
C23 C 0.6038(9) 1.0589(12) 0.1097(3) 0.060(4) Uani 1 1 d . . .
C24 C 0.4394(10) 0.9437(13) 0.0708(3) 0.074(4) Uani 1 1 d . . .
C25 C 0.7831(12) 1.0276(12) 0.0923(4) 0.102(6) Uani 1 1 d . . .
C26 C 0.6044(12) 0.9384(14) 0.0450(4) 0.108(6) Uani 1 1 d . . .
C27 C 0.6028(11) 0.6773(12) 0.0266(3) 0.075(4) Uani 1 1 d . . .
C28 C 0.7983(12) 0.5517(14) 0.0371(3) 0.110(6) Uani 1 1 d . . .
C29 C 0.5777(10) 0.3599(13) 0.0490(3) 0.083(5) Uani 1 1 d . . .
C30 C 0.9113(11) 0.8663(14) 0.1295(3) 0.095(6) Uani 1 1 d . . .
C31 C 0.4523(9) 0.3488(10) 0.0905(3) 0.059(4) Uani 1 1 d . . .
C32 C 0.3817(11) 0.3729(12) 0.1402(4) 0.097(6) Uani 1 1 d . . .
C33 C 0.2554(11) 0.6180(14) 0.1472(3) 0.103(6) Uani 1 1 d . . .
C34 C 0.2965(12) 0.8796(15) 0.1067(4) 0.118(7) Uani 1 1 d . . .
C35 C 0.9510(10) 0.6317(13) 0.0941(4) 0.101(6) Uani 1 1 d . . .
C36 C 0.7644(10) 1.0188(11) 0.1829(3) 0.065(4) Uani 1 1 d . . .
O9 O 0.6406(8) 0.9320(8) 0.2339(2) 0.096(4) Uani 1 1 d . . .
O10 O 0.9510(7) 0.8423(8) 0.1964(2) 0.088(3) Uani 1 1 d . . .
O11 O 0.8867(7) 0.3617(8) 0.0741(2) 0.093(3) Uani 1 1 d . . .
O12 O 0.3928(8) 0.5402(9) 0.0237(2) 0.103(4) Uani 1 1 d . . .
O13 O 0.2378(6) 0.5016(8) 0.0881(2) 0.079(3) Uani 1 1 d . . .
O14 O 0.2980(8) 0.8375(9) 0.1916(2) 0.112(4) Uani 1 1 d . . .
O15 O 0.8713(8) 0.3430(9) 0.2036(2) 0.096(4) Uani 1 1 d . . .
O16 O 1.0073(8) 0.4554(9) 0.1359(3) 0.110(4) Uani 1 1 d . . .
O17 O 0.7882(8) 0.2183(8) 0.1376(2) 0.089(3) Uani 1 1 d . . .
O18 O 0.5906(8) 0.2361(8) 0.1831(2) 0.098(4) Uani 1 1 d . . .
O19 O 0.7714(7) 0.6749(8) 0.24480(19) 0.078(3) Uani 1 1 d . . .
O20 O 0.6204(8) 0.4230(10) 0.2453(2) 0.114(4) Uani 1 1 d . . .
O21 O 0.4921(9) 0.7130(11) 0.2459(3) 0.133(5) Uani 1 1 d U . .
O22 O 0.3899(9) 1.0795(11) 0.1525(3) 0.132(5) Uani 1 1 d U . .
O23 O 0.5910(7) 1.1467(8) 0.1002(2) 0.092(3) Uani 1 1 d . . .
O24 O 0.4104(7) 1.0224(9) 0.0587(2) 0.101(4) Uani 1 1 d . . .
O25 O 0.8353(9) 1.0881(10) 0.0815(3) 0.123(4) Uani 1 1 d U . .
O26 O 0.6277(10) 0.9930(11) 0.0271(3) 0.141(5) Uani 1 1 d U . .
O27 O 0.6139(8) 0.6953(9) 0.0032(2) 0.103(4) Uani 1 1 d . . .
O28 O 0.8346(8) 0.5552(10) 0.0159(3) 0.117(4) Uani 1 1 d U . .
O29 O 0.5927(8) 0.3069(10) 0.0291(3) 0.119(4) Uani 1 1 d U . .
O30 O 0.9850(9) 0.9064(10) 0.1226(3) 0.125(4) Uani 1 1 d U . .
O31 O 0.3935(7) 0.2840(8) 0.0831(2) 0.095(3) Uani 1 1 d . . .
O32 O 0.3153(9) 0.3258(10) 0.1475(3) 0.125(4) Uani 1 1 d U . .
O33 O 0.1859(9) 0.6103(10) 0.1599(3) 0.125(4) Uani 1 1 d U . .
O34 O 0.2228(8) 0.9131(10) 0.1109(3) 0.119(4) Uani 1 1 d U . .
O35 O 1.0165(9) 0.6292(11) 0.0795(3) 0.136(4) Uani 1 1 d U . .
O36 O 0.8147(8) 1.0907(9) 0.1898(2) 0.113(4) Uani 1 1 d . . .
N1 N 0.1249(9) 0.1986(11) 0.0558(3) 0.076(3) Uani 1 1 d . . .
C101 C 0.1295(15) 0.213(2) 0.0858(4) 0.196(12) Uani 1 1 d . . .
H10A H 0.1827 0.2617 0.0910 0.294 Uiso 1 1 calc R . .
H10B H 0.1388 0.1421 0.0948 0.294 Uiso 1 1 calc R . .
H10C H 0.0702 0.2461 0.0916 0.294 Uiso 1 1 calc R . .
C102 C 0.1036(17) 0.3059(16) 0.0427(5) 0.193(11) Uani 1 1 d . . .
H10D H 0.1536 0.3583 0.0480 0.290 Uiso 1 1 calc R . .
H10E H 0.0425 0.3329 0.0489 0.290 Uiso 1 1 calc R . .
H10F H 0.1004 0.2976 0.0225 0.290 Uiso 1 1 calc R . .
C103 C 0.0477(13) 0.1262(17) 0.0466(4) 0.159(9) Uani 1 1 d . . .
H10G H -0.0121 0.1531 0.0537 0.239 Uiso 1 1 calc R . .
H10H H 0.0601 0.0521 0.0536 0.239 Uiso 1 1 calc R . .
H10I H 0.0431 0.1247 0.0263 0.239 Uiso 1 1 calc R . .
C104 C 0.2145(12) 0.1593(18) 0.0457(4) 0.180(11) Uani 1 1 d . . .
H10J H 0.2658 0.2084 0.0521 0.271 Uiso 1 1 calc R . .
H10K H 0.2111 0.1579 0.0254 0.271 Uiso 1 1 calc R . .
H10L H 0.2270 0.0853 0.0527 0.271 Uiso 1 1 calc R . .
N2 N 0.0969(8) 0.6154(10) 0.2471(3) 0.070(3) Uani 1 1 d . . .
C201 C 0.0252(16) 0.6698(17) 0.2612(5) 0.248(16) Uani 1 1 d . . .
H20A H 0.0025 0.7328 0.2503 0.372 Uiso 1 1 calc R . .
H20B H 0.0508 0.6951 0.2792 0.372 Uiso 1 1 calc R . .
H20C H -0.0276 0.6193 0.2639 0.372 Uiso 1 1 calc R . .
C202 C 0.1347(14) 0.526(2) 0.2616(6) 0.238(16) Uani 1 1 d . . .
H20D H 0.1690 0.5517 0.2784 0.357 Uiso 1 1 calc R . .
H20E H 0.1785 0.4865 0.2500 0.357 Uiso 1 1 calc R . .
H20F H 0.0833 0.4769 0.2667 0.357 Uiso 1 1 calc R . .
C203 C 0.1710(12) 0.6904(13) 0.2377(4) 0.128(7) Uani 1 1 d . . .
H20G H 0.1411 0.7529 0.2280 0.193 Uiso 1 1 calc R . .
H20H H 0.2119 0.6516 0.2251 0.193 Uiso 1 1 calc R . .
H20I H 0.2090 0.7167 0.2538 0.193 Uiso 1 1 calc R . .
C204 C 0.0485(17) 0.565(2) 0.2228(5) 0.238(15) Uani 1 1 d . . .
H20J H 0.0188 0.6228 0.2113 0.356 Uiso 1 1 calc R . .
H20K H -0.0003 0.5148 0.2289 0.356 Uiso 1 1 calc R . .
H20L H 0.0946 0.5254 0.2121 0.356 Uiso 1 1 calc R . .
O301 O 0.7911(16) 0.131(2) 0.9601(5) 0.274(10) Uiso 1 1 d . . .
C302 C 0.7570(19) 0.158(2) 0.9864(6) 0.216(8) Uiso 1 1 d U . .
H30A H 0.7404 0.0902 0.9962 0.259 Uiso 1 1 calc R . .
H30B H 0.6984 0.2025 0.9838 0.259 Uiso 1 1 calc R . .
C303 C 0.8253(19) 0.219(2) 1.0033(5) 0.212(7) Uiso 1 1 d U . .
H30C H 0.8769 0.1718 1.0111 0.255 Uiso 1 1 calc R . .
H30D H 0.7954 0.2592 1.0185 0.255 Uiso 1 1 calc R . .
C304 C 0.8591(18) 0.295(2) 0.9813(6) 0.206(7) Uiso 1 1 d U . .
H30E H 0.8251 0.3658 0.9815 0.248 Uiso 1 1 calc R . .
H30F H 0.9282 0.3086 0.9836 0.248 Uiso 1 1 calc R . .
C305 C 0.8367(18) 0.235(2) 0.9561(5) 0.207(7) Uiso 1 1 d U . .
H30G H 0.8960 0.2228 0.9463 0.248 Uiso 1 1 calc R . .
H30H H 0.7946 0.2811 0.9439 0.248 Uiso 1 1 calc R . .
C401 C 0.388(2) 0.560(2) 0.3034(6) 0.229(8) Uiso 1 1 d U . .
H40A H 0.4423 0.5563 0.2912 0.275 Uiso 1 1 calc R . .
H40B H 0.3532 0.4898 0.3027 0.275 Uiso 1 1 calc R . .
O402 O 0.3255(13) 0.6507(18) 0.2956(4) 0.213(7) Uiso 1 1 d . . .
C403 C 0.369(2) 0.741(2) 0.3096(6) 0.223(8) Uiso 1 1 d U . .
H40C H 0.3205 0.7963 0.3137 0.268 Uiso 1 1 calc R . .
H40D H 0.4159 0.7750 0.2975 0.268 Uiso 1 1 calc R . .
C404 C 0.416(2) 0.704(2) 0.3352(6) 0.226(7) Uiso 1 1 d U . .
H40E H 0.4813 0.7346 0.3372 0.272 Uiso 1 1 calc R . .
H40F H 0.3801 0.7258 0.3515 0.272 Uiso 1 1 calc R . .
C405 C 0.418(2) 0.590(2) 0.3320(6) 0.231(7) Uiso 1 1 d U . .
H40G H 0.3751 0.5554 0.3451 0.278 Uiso 1 1 calc R . .
H40H H 0.4831 0.5621 0.3361 0.278 Uiso 1 1 calc R . .

loop_
_atom_site_aniso_label
_atom_site_aniso_U_11
_atom_site_aniso_U_22
_atom_site_aniso_U_33
_atom_site_aniso_U_23
_atom_site_aniso_U_13
_atom_site_aniso_U_12
Cd1 0.0628(7) 0.0772(8) 0.0668(7) 0.0064(6) 0.0230(6) -0.0141(6)
Cd2 0.0818(8) 0.0598(7) 0.0666(7) 0.0014(6) 0.0344(6) -0.0096(6)
Br1 0.0828(11) 0.0879(12) 0.0939(13) 0.0178(10) 0.0444(9) -0.0080(9)
Br2 0.0983(12) 0.0878(12) 0.0757(11) 0.0104(9) 0.0404(9) -0.0138(10)
Ni1 0.0647(11) 0.0533(10) 0.0432(10) 0.0039(8) 0.0080(8) -0.0113(9)
Ni2 0.0508(10) 0.0381(9) 0.0495(10) 0.0023(8) 0.0068(8) -0.0036(8)
Ni3 0.0481(10) 0.0475(10) 0.0615(11) -0.0028(9) 0.0064(8) -0.0087(8)
Ni4 0.0493(10) 0.0620(12) 0.0716(13) -0.0119(10) 0.0129(9) -0.0095(9)
Ni5 0.0465(10) 0.0494(10) 0.0563(11) -0.0096(8) 0.0109(8) 0.0006(8)
Ni6 0.0626(11) 0.0517(10) 0.0454(10) -0.0021(8) 0.0115(8) -0.0061(9)
Ni7 0.0541(10) 0.0460(10) 0.0456(10) 0.0030(8) -0.0031(8) -0.0054(8)
Ni8 0.0485(10) 0.0486(10) 0.0550(11) 0.0046(8) -0.0008(8) 0.0034(8)
Ni9 0.0504(10) 0.0418(10) 0.0474(10) 0.0000(8) 0.0061(8) 0.0036(8)
Ni10 0.0589(11) 0.0455(10) 0.0515(11) -0.0113(8) -0.0015(8) 0.0009(8)
Ni11 0.0513(10) 0.0494(10) 0.0586(12) -0.0074(9) -0.0048(9) 0.0006(8)
Ni12 0.0502(10) 0.0556(11) 0.0631(12) -0.0040(9) -0.0030(9) 0.0112(9)
Ni13 0.0556(10) 0.0398(9) 0.0610(11) 0.0015(8) 0.0048(9) 0.0023(8)
Ni14 0.0601(11) 0.0408(9) 0.0479(10) -0.0046(8) 0.0012(8) -0.0064(8)
Ni15 0.0514(10) 0.0572(11) 0.0640(12) 0.0050(9) 0.0185(9) -0.0003(9)
Ni16 0.0457(10) 0.0466(10) 0.0598(11) 0.0002(8) 0.0094(8) -0.0112(8)
Ni17 0.0664(11) 0.0400(10) 0.0641(12) 0.0060(9) 0.0174(9) -0.0036(9)
Ni18 0.0649(11) 0.0464(10) 0.0614(12) 0.0068(9) 0.0073(9) 0.0033(9)
Ni19 0.0593(11) 0.0503(10) 0.0412(10) -0.0026(8) 0.0025(8) 0.0040(8)
Ni20 0.0677(12) 0.0584(11) 0.0529(11) 0.0088(9) 0.0217(9) 0.0136(9)
Ni21 0.0413(9) 0.0348(9) 0.0439(9) -0.0037(7) 0.0049(7) -0.0024(7)
Ni22 0.0452(9) 0.0378(9) 0.0389(9) -0.0007(7) 0.0064(7) -0.0026(7)
C1 0.040(6) 0.054(6) 0.035(6) 0.002(5) 0.006(4) 0.004(5)
C2 0.036(6) 0.056(6) 0.037(6) 0.002(5) 0.003(4) 0.007(5)
C3 0.059(6) 0.032(5) 0.043(6) -0.004(5) 0.006(5) -0.012(5)
C4 0.058(6) 0.032(5) 0.041(6) -0.005(5) 0.007(5) -0.014(5)
C5 0.039(6) 0.042(6) 0.040(6) 0.001(5) -0.010(4) 0.000(5)
C6 0.041(6) 0.043(6) 0.042(6) 0.001(5) -0.012(4) -0.001(5)
C7 0.043(6) 0.044(6) 0.034(6) 0.000(5) -0.007(5) 0.006(5)
C8 0.044(6) 0.044(6) 0.038(6) 0.000(5) -0.005(5) 0.008(5)
C9 0.065(9) 0.051(9) 0.059(10) 0.002(8) 0.006(8) 0.001(7)
C10 0.077(11) 0.064(10) 0.043(9) 0.002(7) 0.002(8) 0.014(8)
C11 0.061(9) 0.071(10) 0.064(10) -0.001(8) 0.018(8) 0.007(8)
C12 0.089(11) 0.056(9) 0.073(11) -0.022(9) -0.006(9) -0.007(8)
C13 0.051(9) 0.056(9) 0.080(11) 0.004(8) 0.001(8) 0.003(7)
C14 0.064(10) 0.073(10) 0.070(11) -0.021(8) 0.009(8) -0.004(8)
C15 0.052(9) 0.061(9) 0.060(10) 0.000(8) -0.008(7) -0.002(7)
C16 0.057(10) 0.083(11) 0.084(12) 0.003(9) 0.006(9) 0.004(9)
C17 0.086(11) 0.042(9) 0.066(10) 0.002(8) 0.008(8) -0.004(8)
C18 0.060(9) 0.041(8) 0.083(11) 0.010(8) 0.008(8) -0.011(7)
C19 0.080(10) 0.053(8) 0.038(8) 0.001(7) -0.017(8) 0.002(7)
C20 0.063(9) 0.081(11) 0.063(10) 0.013(9) 0.003(8) -0.019(8)
C21 0.20(2) 0.098(13) 0.056(11) -0.012(10) 0.055(12) -0.051(13)
C22 0.100(13) 0.069(11) 0.120(15) -0.013(10) 0.025(11) 0.000(10)
C23 0.051(8) 0.053(9) 0.075(10) 0.000(8) -0.009(7) -0.005(8)
C24 0.076(11) 0.075(11) 0.070(11) -0.001(9) -0.012(8) 0.004(9)
C25 0.127(15) 0.061(11) 0.121(15) -0.011(10) 0.059(12) -0.019(10)
C26 0.111(14) 0.103(14) 0.109(15) 0.053(12) 0.012(11) 0.016(11)
C27 0.094(12) 0.074(11) 0.057(10) -0.013(9) -0.005(9) -0.009(9)
C28 0.141(15) 0.108(14) 0.086(13) 0.035(11) 0.074(12) 0.035(11)
C29 0.089(11) 0.105(13) 0.054(10) -0.035(9) -0.004(8) 0.022(10)
C30 0.070(10) 0.155(16) 0.058(10) 0.006(10) -0.008(8) -0.049(11)
C31 0.049(8) 0.042(8) 0.086(11) -0.009(8) -0.013(8) -0.001(7)
C32 0.075(11) 0.077(11) 0.143(16) -0.006(11) 0.039(11) -0.036(9)
C33 0.066(11) 0.137(15) 0.108(14) -0.042(12) 0.036(10) -0.038(10)
C34 0.092(13) 0.130(16) 0.131(16) 0.007(12) 0.019(12) 0.075(12)
C35 0.070(10) 0.110(13) 0.126(15) 0.048(11) 0.057(10) 0.023(10)
C36 0.081(11) 0.050(9) 0.061(10) 0.008(8) -0.013(8) -0.006(8)
O9 0.148(10) 0.094(8) 0.047(6) -0.024(6) 0.019(7) -0.024(7)
O10 0.085(8) 0.093(8) 0.084(8) 0.009(6) -0.024(6) -0.037(6)
O11 0.087(7) 0.096(8) 0.099(8) 0.019(6) 0.045(6) 0.036(6)
O12 0.132(10) 0.111(9) 0.065(8) -0.021(7) -0.014(7) -0.008(7)
O13 0.053(6) 0.083(7) 0.102(8) -0.023(6) -0.002(6) -0.023(5)
O14 0.112(9) 0.110(9) 0.118(10) -0.029(8) 0.054(8) -0.006(7)
O15 0.131(9) 0.095(8) 0.062(7) 0.011(6) -0.017(7) 0.035(7)
O16 0.071(7) 0.104(9) 0.156(11) 0.021(8) 0.025(7) 0.027(7)
O17 0.136(9) 0.052(7) 0.078(8) 0.003(6) 0.000(7) 0.016(7)
O18 0.146(10) 0.050(6) 0.100(9) 0.023(6) 0.027(7) -0.003(6)
O19 0.098(8) 0.087(7) 0.049(6) -0.008(6) -0.009(6) -0.022(6)
O20 0.133(10) 0.126(10) 0.084(9) 0.049(7) 0.013(7) -0.035(8)
O21 0.145(6) 0.133(6) 0.123(6) -0.007(5) 0.018(5) -0.021(4)
O22 0.128(6) 0.127(6) 0.142(6) -0.002(5) 0.017(5) 0.010(4)
O23 0.087(7) 0.053(6) 0.136(10) 0.026(7) 0.004(7) -0.005(6)
O24 0.084(8) 0.087(8) 0.133(10) 0.054(7) 0.000(7) 0.015(6)
O25 0.129(6) 0.115(6) 0.127(6) -0.003(4) 0.027(4) -0.009(4)
O26 0.142(6) 0.142(6) 0.140(6) 0.022(5) 0.016(5) 0.001(5)
O27 0.140(10) 0.124(10) 0.043(7) 0.006(7) 0.006(7) -0.011(8)
O28 0.127(6) 0.115(6) 0.110(5) 0.002(4) 0.027(4) 0.007(4)
O29 0.120(6) 0.122(6) 0.115(6) -0.017(4) 0.006(4) 0.006(4)
O30 0.119(6) 0.129(6) 0.127(6) -0.003(4) 0.009(4) -0.020(4)
O31 0.080(7) 0.090(8) 0.115(9) -0.040(7) -0.004(6) -0.029(6)
O32 0.120(6) 0.124(6) 0.131(6) -0.003(4) 0.023(4) -0.021(4)
O33 0.116(6) 0.136(6) 0.124(6) -0.013(4) 0.018(4) -0.006(5)
O34 0.107(5) 0.128(6) 0.123(6) 0.003(4) 0.013(4) 0.016(4)
O35 0.130(6) 0.145(6) 0.136(6) 0.015(5) 0.027(5) 0.009(5)
O36 0.142(11) 0.081(8) 0.114(10) -0.001(7) -0.025(8) -0.055(8)
N1 0.064(8) 0.088(10) 0.074(9) -0.017(8) -0.001(7) -0.009(8)
C101 0.22(3) 0.32(3) 0.047(13) -0.042(16) 0.008(14) -0.04(2)
C102 0.27(3) 0.106(18) 0.21(3) 0.018(18) 0.05(2) 0.051(19)
C103 0.140(18) 0.20(2) 0.133(18) -0.039(16) -0.003(14) -0.082(18)
C104 0.072(13) 0.26(3) 0.21(2) -0.08(2) -0.006(15) 0.051(16)
N2 0.061(8) 0.073(9) 0.076(9) 0.011(7) 0.005(7) 0.016(7)
C201 0.24(3) 0.16(2) 0.37(4) -0.05(2) 0.25(3) 0.01(2)
C202 0.113(18) 0.23(3) 0.37(4) 0.19(3) 0.07(2) 0.060(19)
C203 0.111(15) 0.096(14) 0.18(2) 0.024(13) 0.044(14) -0.021(12)
C204 0.24(3) 0.33(4) 0.15(2) -0.05(2) -0.01(2) -0.13(3)

loop_
_atom_type_symbol
_atom_type_description
_atom_type_scat_dispersion_real
_atom_type_scat_dispersion_imag
_atom_type_scat_source
C C 0.0033 0.0016 'International Tables Vol C Tables 4.2.6.8 and 6.1.1.4'
H H 0.0000 0.0000 'International Tables Vol C Tables 4.2.6.8 and 6.1.1.4'
N N 0.0061 0.0033 'International Tables Vol C Tables 4.2.6.8 and 6.1.1.4'
O O 0.0106 0.0060 'International Tables Vol C Tables 4.2.6.8 and 6.1.1.4'
Ni Ni 0.3393 1.1124 'International Tables Vol C Tables 4.2.6.8 and 6.1.1.4'
Br Br -0.2901 2.4595 'International Tables Vol C Tables 4.2.6.8 and 6.1.1.4'
Cd Cd -0.8075 1.2024 'International Tables Vol C Tables 4.2.6.8 and 6.1.1.4'

loop_
_geom_angle_atom_site_label_1
_geom_angle_atom_site_label_2
_geom_angle_atom_site_label_3
_geom_angle
_geom_angle_site_symmetry_1
_geom_angle_site_symmetry_3
_geom_angle_publ_flag
Ni21 Cd1 Br1 177.55(7) . . ?
Ni21 Cd1 Ni3 61.96(5) . . ?
Br1 Cd1 Ni3 119.17(6) . . ?
Ni21 Cd1 Ni2 54.53(5) . . ?
Br1 Cd1 Ni2 127.92(6) . . ?
Ni3 Cd1 Ni2 50.92(5) . . ?
Ni21 Cd1 Ni1 67.08(5) . . ?
Br1 Cd1 Ni1 114.29(6) . . ?
Ni3 Cd1 Ni1 101.24(5) . . ?
Ni2 Cd1 Ni1 51.06(4) . . ?
Ni21 Cd1 Ni4 64.90(5) . . ?
Br1 Cd1 Ni4 113.60(6) . . ?
Ni3 Cd1 Ni4 57.77(5) . . ?
Ni2 Cd1 Ni4 100.47(5) . . ?
Ni1 Cd1 Ni4 131.88(5) . . ?
Ni21 Cd1 Ni6 59.49(5) . . ?
Br1 Cd1 Ni6 119.27(6) . . ?
Ni3 Cd1 Ni6 121.42(5) . . ?
Ni2 Cd1 Ni6 94.25(5) . . ?
Ni1 Cd1 Ni6 57.06(5) . . ?
Ni4 Cd1 Ni6 95.00(5) . . ?
Ni21 Cd1 Ni5 50.79(4) . . ?
Br1 Cd1 Ni5 126.77(6) . . ?
Ni3 Cd1 Ni5 92.53(5) . . ?
Ni2 Cd1 Ni5 105.32(5) . . ?
Ni1 Cd1 Ni5 97.78(5) . . ?
Ni4 Cd1 Ni5 47.61(4) . . ?
Ni6 Cd1 Ni5 47.70(4) . . ?
Ni22 Cd2 Br2 176.52(7) . . ?
Ni22 Cd2 Ni17 64.18(5) . . ?
Br2 Cd2 Ni17 114.24(6) . . ?
Ni22 Cd2 Ni20 67.12(5) . . ?
Br2 Cd2 Ni20 114.37(6) . . ?
Ni17 Cd2 Ni20 131.30(5) . . ?
Ni22 Cd2 Ni19 54.08(5) . . ?
Br2 Cd2 Ni19 129.37(6) . . ?
Ni17 Cd2 Ni19 98.29(5) . . ?
Ni20 Cd2 Ni19 50.50(5) . . ?
Ni22 Cd2 Ni18 62.12(5) . . ?
Br2 Cd2 Ni18 120.03(6) . . ?
Ni17 Cd2 Ni18 57.49(5) . . ?
Ni20 Cd2 Ni18 99.26(5) . . ?
Ni19 Cd2 Ni18 49.22(4) . . ?
Ni22 Cd2 Ni15 59.63(5) . . ?
Br2 Cd2 Ni15 118.15(6) . . ?
Ni17 Cd2 Ni15 96.22(5) . . ?
Ni20 Cd2 Ni15 57.72(5) . . ?
Ni19 Cd2 Ni15 94.07(5) . . ?
Ni18 Cd2 Ni15 121.75(5) . . ?
Ni22 Cd2 Ni16 51.22(5) . . ?
Br2 Cd2 Ni16 125.32(6) . . ?
Ni17 Cd2 Ni16 49.37(5) . . ?
Ni20 Cd2 Ni16 98.21(5) . . ?
Ni19 Cd2 Ni16 105.30(5) . . ?
Ni18 Cd2 Ni16 94.47(5) . . ?
Ni15 Cd2 Ni16 47.43(4) . . ?
C20 Ni1 C1 156.9(6) . . ?
C20 Ni1 C19 95.5(6) . . ?
C1 Ni1 C19 105.2(5) . . ?
C20 Ni1 Ni7 143.9(5) . . ?
C1 Ni1 Ni7 56.1(3) . . ?
C19 Ni1 Ni7 49.1(4) . . ?
C20 Ni1 Ni2 105.2(5) . . ?
C1 Ni1 Ni2 52.0(3) . . ?
C19 Ni1 Ni2 152.7(4) . . ?
Ni7 Ni1 Ni2 106.87(7) . . ?
C20 Ni1 Ni6 114.2(5) . . ?
C1 Ni1 Ni6 80.9(3) . . ?
C19 Ni1 Ni6 77.5(4) . . ?
Ni7 Ni1 Ni6 69.98(6) . . ?
Ni2 Ni1 Ni6 108.73(7) . . ?
C20 Ni1 Ni8 125.7(5) . . ?
C1 Ni1 Ni8 43.7(3) . . ?
C19 Ni1 Ni8 94.3(4) . . ?
Ni7 Ni1 Ni8 61.48(6) . . ?
Ni2 Ni1 Ni8 59.23(5) . . ?
Ni6 Ni1 Ni8 120.08(7) . . ?
C20 Ni1 Cd1 84.4(4) . . ?
C1 Ni1 Cd1 87.5(3) . . ?
C19 Ni1 Cd1 136.5(4) . . ?
Ni7 Ni1 Cd1 124.53(7) . . ?
Ni2 Ni1 Cd1 64.44(5) . . ?
Ni6 Ni1 Cd1 63.44(5) . . ?
Ni8 Ni1 Cd1 120.87(6) . . ?
C18 Ni2 C7 134.5(5) . . ?
C18 Ni2 C1 142.0(5) . . ?
C7 Ni2 C1 83.1(4) . . ?
C18 Ni2 Ni21 140.7(4) . . ?
C7 Ni2 Ni21 54.0(3) . . ?
C1 Ni2 Ni21 50.9(3) . . ?
C18 Ni2 Ni3 92.6(4) . . ?
C7 Ni2 Ni3 48.2(3) . . ?
C1 Ni2 Ni3 117.5(3) . . ?
Ni21 Ni2 Ni3 67.76(6) . . ?
C18 Ni2 Ni1 96.3(4) . . ?
C7 Ni2 Ni1 124.6(3) . . ?
C1 Ni2 Ni1 47.5(3) . . ?
Ni21 Ni2 Ni1 73.28(6) . . ?
Ni3 Ni2 Ni1 127.73(8) . . ?
C18 Ni2 Ni9 117.3(4) . . ?
C7 Ni2 Ni9 53.6(3) . . ?
C1 Ni2 Ni9 87.0(3) . . ?
Ni21 Ni2 Ni9 97.32(7) . . ?
Ni3 Ni2 Ni9 90.21(7) . . ?
Ni1 Ni2 Ni9 128.79(8) . . ?
C18 Ni2 Ni8 114.5(4) . . ?
C7 Ni2 Ni8 100.3(3) . . ?
C1 Ni2 Ni8 48.0(3) . . ?
Ni21 Ni2 Ni8 96.65(6) . . ?
Ni3 Ni2 Ni8 148.48(8) . . ?
Ni1 Ni2 Ni8 67.45(6) . . ?
Ni9 Ni2 Ni8 63.84(6) . . ?
C18 Ni2 Cd1 88.1(4) . . ?
C7 Ni2 Cd1 92.3(3) . . ?
C1 Ni2 Cd1 85.3(3) . . ?
Ni21 Ni2 Cd1 52.95(5) . . ?
Ni3 Ni2 Cd1 64.48(5) . . ?
Ni1 Ni2 Cd1 64.50(5) . . ?
Ni9 Ni2 Cd1 145.74(7) . . ?
Ni8 Ni2 Cd1 128.60(7) . . ?
C32 Ni3 C7 166.5(7) . . ?
C32 Ni3 C31 89.7(7) . . ?
C7 Ni3 C31 101.1(5) . . ?
C32 Ni3 Ni10 137.2(6) . . ?
C7 Ni3 Ni10 54.2(3) . . ?
C31 Ni3 Ni10 47.6(4) . . ?
C32 Ni3 Ni2 116.5(6) . . ?
C7 Ni3 Ni2 50.4(3) . . ?
C31 Ni3 Ni2 126.9(4) . . ?
Ni10 Ni3 Ni2 95.10(7) . . ?
C32 Ni3 Ni21 124.8(5) . . ?
C7 Ni3 Ni21 48.1(3) . . ?
C31 Ni3 Ni21 142.0(4) . . ?
Ni10 Ni3 Ni21 96.34(7) . . ?
Ni2 Ni3 Ni21 55.85(5) . . ?
C32 Ni3 Ni4 82.6(5) . . ?
C7 Ni3 Ni4 100.3(3) . . ?
C31 Ni3 Ni4 112.5(3) . . ?
Ni10 Ni3 Ni4 109.90(7) . . ?
Ni2 Ni3 Ni4 115.93(7) . . ?
Ni21 Ni3 Ni4 63.25(5) . . ?
C32 Ni3 Cd1 75.8(5) . . ?
C7 Ni3 Cd1 93.7(3) . . ?
C31 Ni3 Cd1 165.0(4) . . ?
Ni10 Ni3 Cd1 146.72(7) . . ?
Ni2 Ni3 Cd1 64.60(5) . . ?
Ni21 Ni3 Cd1 50.65(4) . . ?
Ni4 Ni3 Cd1 62.76(5) . . ?
C32 Ni3 Ni11 114.1(6) . . ?
C7 Ni3 Ni11 76.7(3) . . ?
C31 Ni3 Ni11 76.4(4) . . ?
Ni10 Ni3 Ni11 61.72(6) . . ?
Ni2 Ni3 Ni11 123.17(7) . . ?
Ni21 Ni3 Ni11 74.86(6) . . ?
Ni4 Ni3 Ni11 48.44(5) . . ?
Cd1 Ni3 Ni11 106.01(6) . . ?
C33 Ni4 C5 154.6(6) . . ?
C33 Ni4 C13 96.7(6) . . ?
C5 Ni4 C13 105.9(5) . . ?
C33 Ni4 Ni11 145.2(5) . . ?
C5 Ni4 Ni11 56.9(3) . . ?
C13 Ni4 Ni11 49.2(4) . . ?
C33 Ni4 Ni5 103.4(5) . . ?
C5 Ni4 Ni5 51.5(3) . . ?
C13 Ni4 Ni5 153.0(4) . . ?
Ni11 Ni4 Ni5 107.29(8) . . ?
C33 Ni4 Ni3 116.0(6) . . ?
C5 Ni4 Ni3 81.3(3) . . ?
C13 Ni4 Ni3 76.0(4) . . ?
Ni11 Ni4 Ni3 67.78(6) . . ?
Ni5 Ni4 Ni3 109.97(7) . . ?
C33 Ni4 Ni12 124.3(6) . . ?
C5 Ni4 Ni12 43.0(3) . . ?
C13 Ni4 Ni12 96.0(4) . . ?
Ni11 Ni4 Ni12 63.37(6) . . ?
Ni5 Ni4 Ni12 57.65(6) . . ?
Ni3 Ni4 Ni12 119.71(7) . . ?
C33 Ni4 Ni21 132.0(6) . . ?
C5 Ni4 Ni21 40.7(3) . . ?
C13 Ni4 Ni21 122.1(4) . . ?
Ni11 Ni4 Ni21 80.69(6) . . ?
Ni5 Ni4 Ni21 53.39(5) . . ?
Ni3 Ni4 Ni21 57.12(5) . . ?
Ni12 Ni4 Ni21 81.68(6) . . ?
C33 Ni4 Cd1 85.7(6) . . ?
C5 Ni4 Cd1 88.0(3) . . ?
C13 Ni4 Cd1 130.8(4) . . ?
Ni11 Ni4 Cd1 120.17(7) . . ?
Ni5 Ni4 Cd1 69.33(6) . . ?
Ni3 Ni4 Cd1 59.47(5) . . ?
Ni12 Ni4 Cd1 122.81(6) . . ?
Ni21 Ni4 Cd1 48.26(4) . . ?
C14 Ni5 C3 134.2(5) . . ?
C14 Ni5 C5 140.0(5) . . ?
C3 Ni5 C5 84.6(4) . . ?
C14 Ni5 Ni21 136.8(5) . . ?
C3 Ni5 Ni21 55.0(3) . . ?
C5 Ni5 Ni21 50.9(3) . . ?
C14 Ni5 Ni4 93.5(4) . . ?
C3 Ni5 Ni4 125.7(3) . . ?
C5 Ni5 Ni4 47.5(3) . . ?
Ni21 Ni5 Ni4 73.04(6) . . ?
C14 Ni5 Ni6 91.4(5) . . ?
C3 Ni5 Ni6 48.1(3) . . ?
C5 Ni5 Ni6 117.2(3) . . ?
Ni21 Ni5 Ni6 67.21(6) . . ?
Ni4 Ni5 Ni6 126.00(8) . . ?
C14 Ni5 Ni13 120.0(5) . . ?
C3 Ni5 Ni13 52.2(3) . . ?
C5 Ni5 Ni13 89.6(3) . . ?
Ni21 Ni5 Ni13 97.72(7) . . ?
Ni4 Ni5 Ni13 132.05(8) . . ?
Ni6 Ni5 Ni13 89.03(7) . . ?
C14 Ni5 Ni12 116.5(5) . . ?
C3 Ni5 Ni12 100.4(3) . . ?
C5 Ni5 Ni12 49.3(3) . . ?
Ni21 Ni5 Ni12 97.39(7) . . ?
Ni4 Ni5 Ni12 69.58(7) . . ?
Ni6 Ni5 Ni12 148.51(8) . . ?
Ni13 Ni5 Ni12 65.10(6) . . ?
C14 Ni5 Cd1 87.5(5) . . ?
C3 Ni5 Cd1 90.5(3) . . ?
C5 Ni5 Cd1 82.0(3) . . ?
Ni21 Ni5 Cd1 49.53(5) . . ?
Ni4 Ni5 Cd1 63.06(6) . . ?
Ni6 Ni5 Cd1 63.50(5) . . ?
Ni13 Ni5 Cd1 142.51(7) . . ?
Ni12 Ni5 Cd1 127.90(7) . . ?
C21 Ni6 C3 163.5(7) . . ?
C21 Ni6 C9 92.1(7) . . ?
C3 Ni6 C9 98.9(5) . . ?
C21 Ni6 Ni14 139.0(5) . . ?
C3 Ni6 Ni14 53.7(3) . . ?
C9 Ni6 Ni14 47.0(4) . . ?
C21 Ni6 Ni5 112.9(7) . . ?
C3 Ni6 Ni5 50.7(3) . . ?
C9 Ni6 Ni5 124.6(4) . . ?
Ni14 Ni6 Ni5 96.58(7) . . ?
C21 Ni6 Ni21 123.7(5) . . ?
C3 Ni6 Ni21 49.6(3) . . ?
C9 Ni6 Ni21 142.3(4) . . ?
Ni14 Ni6 Ni21 96.02(7) . . ?
Ni5 Ni6 Ni21 56.07(5) . . ?
C21 Ni6 Ni1 85.0(6) . . ?
C3 Ni6 Ni1 101.8(3) . . ?
C9 Ni6 Ni1 112.9(4) . . ?
Ni14 Ni6 Ni1 106.50(7) . . ?
Ni5 Ni6 Ni1 117.71(7) . . ?
Ni21 Ni6 Ni1 64.40(5) . . ?
C21 Ni6 Cd1 74.4(5) . . ?
C3 Ni6 Cd1 95.9(3) . . ?
C9 Ni6 Cd1 164.6(4) . . ?
Ni14 Ni6 Cd1 145.42(7) . . ?
Ni5 Ni6 Cd1 68.80(5) . . ?
Ni21 Ni6 Cd1 49.58(4) . . ?
Ni1 Ni6 Cd1 59.49(5) . . ?
C10 Ni7 C19 102.6(6) . . ?
C10 Ni7 C1 152.5(5) . . ?
C19 Ni7 C1 101.7(5) . . ?
C10 Ni7 C2 114.7(5) . . ?
C19 Ni7 C2 139.2(5) . . ?
C1 Ni7 C2 38.6(4) . . ?
C10 Ni7 Ni1 153.3(4) . . ?
C19 Ni7 Ni1 52.4(4) . . ?
C1 Ni7 Ni1 49.4(3) . . ?
C2 Ni7 Ni1 87.6(3) . . ?
C10 Ni7 Ni16 74.1(4) . . ?
C19 Ni7 Ni16 168.4(4) . . ?
C1 Ni7 Ni16 84.4(3) . . ?
C2 Ni7 Ni16 49.2(3) . . ?
Ni1 Ni7 Ni16 132.37(8) . . ?
C10 Ni7 Ni14 82.1(4) . . ?
C19 Ni7 Ni14 106.1(4) . . ?
C1 Ni7 Ni14 103.2(3) . . ?
C2 Ni7 Ni14 95.1(3) . . ?
Ni1 Ni7 Ni14 111.67(8) . . ?
Ni16 Ni7 Ni14 62.65(6) . . ?
C10 Ni7 Ni8 114.6(4) . . ?
C19 Ni7 Ni8 101.9(4) . . ?
C1 Ni7 Ni8 47.0(3) . . ?
C2 Ni7 Ni8 48.4(3) . . ?
Ni1 Ni7 Ni8 68.45(6) . . ?
Ni16 Ni7 Ni8 89.53(7) . . ?
Ni14 Ni7 Ni8 143.18(7) . . ?
C15 Ni8 C16 102.7(6) . . ?
C15 Ni8 C1 118.5(5) . . ?
C16 Ni8 C1 138.5(6) . . ?
C15 Ni8 C2 152.6(5) . . ?
C16 Ni8 C2 100.1(5) . . ?
C1 Ni8 C2 39.1(4) . . ?
C15 Ni8 Ni15 155.0(4) . . ?
C16 Ni8 Ni15 52.7(5) . . ?
C1 Ni8 Ni15 85.8(3) . . ?
C2 Ni8 Ni15 48.4(3) . . ?
C15 Ni8 Ni2 93.5(4) . . ?
C16 Ni8 Ni2 139.2(5) . . ?
C1 Ni8 Ni2 47.9(3) . . ?
C2 Ni8 Ni2 78.8(3) . . ?
Ni15 Ni8 Ni2 108.32(7) . . ?
C15 Ni8 Ni7 106.4(4) . . ?
C16 Ni8 Ni7 117.1(5) . . ?
C1 Ni8 Ni7 48.5(3) . . ?
C2 Ni8 Ni7 48.7(3) . . ?
Ni15 Ni8 Ni7 84.99(7) . . ?
Ni2 Ni8 Ni7 92.99(6) . . ?
C15 Ni8 Ni9 118.3(4) . . ?
C16 Ni8 Ni9 84.3(5) . . ?
C1 Ni8 Ni9 80.7(3) . . ?
C2 Ni8 Ni9 78.8(3) . . ?
Ni15 Ni8 Ni9 68.27(6) . . ?
Ni2 Ni8 Ni9 55.18(5) . . ?
Ni7 Ni8 Ni9 124.47(7) . . ?
C15 Ni8 Ni1 79.2(4) . . ?
C16 Ni8 Ni1 166.3(5) . . ?
C1 Ni8 Ni1 40.2(3) . . ?
C2 Ni8 Ni1 75.1(3) . . ?
Ni15 Ni8 Ni1 123.49(7) . . ?
Ni2 Ni8 Ni1 53.32(5) . . ?
Ni7 Ni8 Ni1 50.08(5) . . ?
Ni9 Ni8 Ni1 106.90(6) . . ?
C17 Ni9 C11 97.2(6) . . ?
C17 Ni9 C8 159.3(6) . . ?
C11 Ni9 C8 101.2(5) . . ?
C17 Ni9 C7 121.6(5) . . ?
C11 Ni9 C7 138.5(5) . . ?
C8 Ni9 C7 38.3(4) . . ?
C17 Ni9 Ni20 148.2(4) . . ?
C11 Ni9 Ni20 51.6(4) . . ?
C8 Ni9 Ni20 49.7(3) . . ?
C7 Ni9 Ni20 87.7(3) . . ?
C17 Ni9 Ni2 79.0(4) . . ?
C11 Ni9 Ni2 169.8(4) . . ?
C8 Ni9 Ni2 84.3(3) . . ?
C7 Ni9 Ni2 48.9(3) . . ?
Ni20 Ni9 Ni2 132.76(8) . . ?
C17 Ni9 Ni10 119.5(5) . . ?
C11 Ni9 Ni10 102.7(4) . . ?
C8 Ni9 Ni10 46.8(3) . . ?
C7 Ni9 Ni10 47.3(3) . . ?
Ni20 Ni9 Ni10 69.83(7) . . ?
Ni2 Ni9 Ni10 87.38(6) . . ?
C17 Ni9 Ni8 76.9(4) . . ?
C11 Ni9 Ni8 109.0(4) . . ?
C8 Ni9 Ni8 105.6(3) . . ?
C7 Ni9 Ni8 94.8(3) . . ?
Ni20 Ni9 Ni8 115.50(8) . . ?
Ni2 Ni9 Ni8 60.99(6) . . ?
Ni10 Ni9 Ni8 142.10(7) . . ?
C17 Ni9 Ni15 116.6(4) . . ?
C11 Ni9 Ni15 74.0(4) . . ?
C8 Ni9 Ni15 78.0(3) . . ?
C7 Ni9 Ni15 98.3(3) . . ?
Ni20 Ni9 Ni15 65.30(6) . . ?
Ni2 Ni9 Ni15 99.04(6) . . ?
Ni10 Ni9 Ni15 123.74(7) . . ?
Ni8 Ni9 Ni15 50.53(5) . . ?
C29 Ni10 C31 98.2(7) . . ?
C29 Ni10 C8 123.0(6) . . ?
C31 Ni10 C8 138.5(5) . . ?
C29 Ni10 C7 153.1(6) . . ?
C31 Ni10 C7 100.5(5) . . ?
C8 Ni10 C7 39.4(4) . . ?
C29 Ni10 Ni3 148.6(5) . . ?
C31 Ni10 Ni3 52.0(4) . . ?
C8 Ni10 Ni3 86.6(3) . . ?
C7 Ni10 Ni3 49.2(3) . . ?
C29 Ni10 Ni9 104.4(5) . . ?
C31 Ni10 Ni9 121.0(4) . . ?
C8 Ni10 Ni9 48.7(3) . . ?
C7 Ni10 Ni9 49.1(3) . . ?
Ni3 Ni10 Ni9 87.12(7) . . ?
C29 Ni10 Ni19 101.3(5) . . ?
C31 Ni10 Ni19 136.3(4) . . ?
C8 Ni10 Ni19 46.1(3) . . ?
C7 Ni10 Ni19 77.8(3) . . ?
Ni3 Ni10 Ni19 107.61(7) . . ?
Ni9 Ni10 Ni19 91.20(6) . . ?
C29 Ni10 Ni11 122.9(5) . . ?
C31 Ni10 Ni11 82.4(4) . . ?
C8 Ni10 Ni11 79.2(3) . . ?
C7 Ni10 Ni11 78.8(3) . . ?
Ni3 Ni10 Ni11 68.40(6) . . ?
Ni9 Ni10 Ni11 124.02(7) . . ?
Ni19 Ni10 Ni11 54.16(5) . . ?
C29 Ni10 Ni20 83.8(5) . . ?
C31 Ni10 Ni20 170.2(4) . . ?
C8 Ni10 Ni20 39.5(3) . . ?
C7 Ni10 Ni20 74.6(3) . . ?
Ni3 Ni10 Ni20 123.86(7) . . ?
Ni9 Ni10 Ni20 49.36(5) . . ?
Ni19 Ni10 Ni20 51.78(5) . . ?
Ni11 Ni10 Ni20 104.60(6) . . ?
C12 Ni11 C13 98.8(6) . . ?
C12 Ni11 C6 119.4(6) . . ?
C13 Ni11 C6 138.3(5) . . ?
C12 Ni11 C5 158.2(6) . . ?
C13 Ni11 C5 100.7(5) . . ?
C6 Ni11 C5 39.3(4) . . ?
C12 Ni11 Ni4 150.4(5) . . ?
C13 Ni11 Ni4 52.1(4) . . ?
C6 Ni11 Ni4 87.5(3) . . ?
C5 Ni11 Ni4 48.6(3) . . ?
C12 Ni11 Ni19 77.2(5) . . ?
C13 Ni11 Ni19 170.1(4) . . ?
C6 Ni11 Ni19 49.3(3) . . ?
C5 Ni11 Ni19 85.0(3) . . ?
Ni4 Ni11 Ni19 132.40(8) . . ?
C12 Ni11 Ni10 78.5(5) . . ?
C13 Ni11 Ni10 108.5(4) . . ?
C6 Ni11 Ni10 95.7(3) . . ?
C5 Ni11 Ni10 104.2(3) . . ?
Ni4 Ni11 Ni10 113.37(8) . . ?
Ni19 Ni11 Ni10 61.97(6) . . ?
C12 Ni11 Ni12 120.7(5) . . ?
C13 Ni11 Ni12 101.4(4) . . ?
C6 Ni11 Ni12 46.1(3) . . ?
C5 Ni11 Ni12 45.4(3) . . ?
Ni4 Ni11 Ni12 67.75(6) . . ?
Ni19 Ni11 Ni12 88.34(7) . . ?
Ni10 Ni11 Ni12 141.44(7) . . ?
C12 Ni11 Ni3 119.0(5) . . ?
C13 Ni11 Ni3 74.6(4) . . ?
C6 Ni11 Ni3 98.3(3) . . ?
C5 Ni11 Ni3 75.8(3) . . ?
Ni4 Ni11 Ni3 63.77(6) . . ?
Ni19 Ni11 Ni3 99.27(7) . . ?
Ni10 Ni11 Ni3 49.88(5) . . ?
Ni12 Ni11 Ni3 120.00(7) . . ?
C34 Ni12 C24 101.1(7) . . ?
C34 Ni12 C5 119.1(7) . . ?
C24 Ni12 C5 139.8(6) . . ?
C34 Ni12 C6 156.7(7) . . ?
C24 Ni12 C6 100.2(5) . . ?
C5 Ni12 C6 40.1(4) . . ?
C34 Ni12 Ni18 153.2(6) . . ?
C24 Ni12 Ni18 52.1(5) . . ?
C5 Ni12 Ni18 87.7(3) . . ?
C6 Ni12 Ni18 48.8(3) . . ?
C34 Ni12 Ni5 88.8(6) . . ?
C24 Ni12 Ni5 141.6(4) . . ?
C5 Ni12 Ni5 47.8(3) . . ?
C6 Ni12 Ni5 80.3(3) . . ?
Ni18 Ni12 Ni5 112.38(8) . . ?
C34 Ni12 Ni13 109.3(6) . . ?
C24 Ni12 Ni13 85.8(4) . . ?
C5 Ni12 Ni13 82.3(3) . . ?
C6 Ni12 Ni13 81.5(3) . . ?
Ni18 Ni12 Ni13 72.86(7) . . ?
Ni5 Ni12 Ni13 56.09(5) . . ?
C34 Ni12 Ni11 113.7(6) . . ?
C24 Ni12 Ni11 116.9(4) . . ?
C5 Ni12 Ni11 47.0(3) . . ?
C6 Ni12 Ni11 46.9(3) . . ?
Ni18 Ni12 Ni11 83.14(7) . . ?
Ni5 Ni12 Ni11 91.65(7) . . ?
Ni13 Ni12 Ni11 124.74(7) . . ?
C34 Ni12 Ni4 82.6(6) . . ?
C24 Ni12 Ni4 164.5(4) . . ?
C5 Ni12 Ni4 38.9(3) . . ?
C6 Ni12 Ni4 74.4(3) . . ?
Ni18 Ni12 Ni4 122.99(8) . . ?
Ni5 Ni12 Ni4 52.77(6) . . ?
Ni13 Ni12 Ni4 107.29(7) . . ?
Ni11 Ni12 Ni4 48.89(5) . . ?
C22 Ni13 C23 98.6(7) . . ?
C22 Ni13 C4 157.1(6) . . ?
C23 Ni13 C4 101.2(5) . . ?
C22 Ni13 C3 120.0(6) . . ?
C23 Ni13 C3 139.3(5) . . ?
C4 Ni13 C3 38.5(4) . . ?
C22 Ni13 Ni17 149.7(5) . . ?
C23 Ni13 Ni17 51.6(4) . . ?
C4 Ni13 Ni17 49.8(3) . . ?
C3 Ni13 Ni17 88.2(3) . . ?
C22 Ni13 Ni5 80.9(5) . . ?
C23 Ni13 Ni5 163.7(4) . . ?
C4 Ni13 Ni5 83.3(3) . . ?
C3 Ni13 Ni5 48.6(3) . . ?
Ni17 Ni13 Ni5 129.21(8) . . ?
C22 Ni13 Ni14 115.3(6) . . ?
C23 Ni13 Ni14 107.1(4) . . ?
C4 Ni13 Ni14 47.3(3) . . ?
C3 Ni13 Ni14 46.6(3) . . ?
Ni17 Ni13 Ni14 74.83(7) . . ?
Ni5 Ni13 Ni14 87.53(7) . . ?
C22 Ni13 Ni12 83.2(5) . . ?
C23 Ni13 Ni12 104.9(4) . . ?
C4 Ni13 Ni12 102.4(3) . . ?
C3 Ni13 Ni12 92.9(3) . . ?
Ni17 Ni13 Ni12 107.83(8) . . ?
Ni5 Ni13 Ni12 58.81(6) . . ?
Ni14 Ni13 Ni12 139.45(7) . . ?
C36 Ni14 C9 96.3(6) . . ?
C36 Ni14 C3 158.5(5) . . ?
C9 Ni14 C3 100.2(5) . . ?
C36 Ni14 C4 124.3(5) . . ?
C9 Ni14 C4 138.9(5) . . ?
C3 Ni14 C4 39.0(4) . . ?
C36 Ni14 Ni6 149.2(4) . . ?
C9 Ni14 Ni6 52.9(4) . . ?
C3 Ni14 Ni6 49.2(3) . . ?
C4 Ni14 Ni6 86.4(3) . . ?
C36 Ni14 Ni7 111.7(4) . . ?
C9 Ni14 Ni7 88.9(4) . . ?
C3 Ni14 Ni7 82.4(3) . . ?
C4 Ni14 Ni7 82.0(3) . . ?
Ni6 Ni14 Ni7 71.65(6) . . ?
C36 Ni14 Ni16 95.5(5) . . ?
C9 Ni14 Ni16 143.8(4) . . ?
C3 Ni14 Ni16 79.2(3) . . ?
C4 Ni14 Ni16 47.4(3) . . ?
Ni6 Ni14 Ni16 109.53(7) . . ?
Ni7 Ni14 Ni16 54.92(5) . . ?
C36 Ni14 Ni13 111.7(4) . . ?
C9 Ni14 Ni13 115.9(4) . . ?
C3 Ni14 Ni13 48.3(3) . . ?
C4 Ni14 Ni13 47.4(3) . . ?
Ni6 Ni14 Ni13 86.33(7) . . ?
Ni7 Ni14 Ni13 126.25(7) . . ?
Ni16 Ni14 Ni13 90.92(7) . . ?
C35 Ni15 C2 163.7(6) . . ?
C35 Ni15 C16 91.2(6) . . ?
C2 Ni15 C16 101.4(5) . . ?
C35 Ni15 Ni8 138.4(5) . . ?
C2 Ni15 Ni8 55.3(3) . . ?
C16 Ni15 Ni8 47.2(4) . . ?
C35 Ni15 Ni16 113.9(6) . . ?
C2 Ni15 Ni16 50.1(3) . . ?
C16 Ni15 Ni16 127.0(4) . . ?
Ni8 Ni15 Ni16 96.57(7) . . ?
C35 Ni15 Ni22 124.0(5) . . ?
C2 Ni15 Ni22 47.6(3) . . ?
C16 Ni15 Ni22 142.0(4) . . ?
Ni8 Ni15 Ni22 96.24(7) . . ?
Ni16 Ni15 Ni22 55.40(5) . . ?
C35 Ni15 Ni20 84.2(6) . . ?
C2 Ni15 Ni20 99.7(3) . . ?
C16 Ni15 Ni20 113.9(4) . . ?
Ni8 Ni15 Ni20 109.05(7) . . ?
Ni16 Ni15 Ni20 114.49(7) . . ?
Ni22 Ni15 Ni20 62.47(5) . . ?
C35 Ni15 Ni9 115.9(6) . . ?
C2 Ni15 Ni9 77.2(3) . . ?
C16 Ni15 Ni9 77.4(4) . . ?
Ni8 Ni15 Ni9 61.20(6) . . ?
Ni16 Ni15 Ni9 123.04(7) . . ?
Ni22 Ni15 Ni9 74.51(5) . . ?
Ni20 Ni15 Ni9 48.15(5) . . ?
C35 Ni15 Cd2 76.1(5) . . ?
C2 Ni15 Cd2 92.6(3) . . ?
C16 Ni15 Cd2 164.8(4) . . ?
Ni8 Ni15 Cd2 144.49(7) . . ?
Ni16 Ni15 Cd2 66.96(6) . . ?
Ni22 Ni15 Cd2 48.31(4) . . ?
Ni20 Ni15 Cd2 57.24(5) . . ?
Ni9 Ni15 Cd2 100.38(6) . . ?
C30 Ni16 C2 135.6(7) . . ?
C30 Ni16 C4 139.2(7) . . ?
C2 Ni16 C4 82.9(4) . . ?
C30 Ni16 Ni22 133.5(5) . . ?
C2 Ni16 Ni22 54.3(3) . . ?
C4 Ni16 Ni22 51.0(3) . . ?
C30 Ni16 Ni7 123.3(5) . . ?
C2 Ni16 Ni7 53.6(3) . . ?
C4 Ni16 Ni7 87.8(3) . . ?
Ni22 Ni16 Ni7 98.28(7) . . ?
C30 Ni16 Ni17 92.9(5) . . ?
C2 Ni16 Ni17 121.3(3) . . ?
C4 Ni16 Ni17 47.8(3) . . ?
Ni22 Ni16 Ni17 68.76(6) . . ?
Ni7 Ni16 Ni17 132.59(8) . . ?
C30 Ni16 Ni15 91.0(6) . . ?
C2 Ni16 Ni15 47.6(3) . . ?
C4 Ni16 Ni15 118.0(3) . . ?
Ni22 Ni16 Ni15 68.53(6) . . ?
Ni7 Ni16 Ni15 88.26(7) . . ?
Ni17 Ni16 Ni15 123.78(8) . . ?
C30 Ni16 Ni14 119.9(6) . . ?
C2 Ni16 Ni14 98.0(3) . . ?
C4 Ni16 Ni14 47.9(3) . . ?
Ni22 Ni16 Ni14 96.16(6) . . ?
Ni7 Ni16 Ni14 62.43(6) . . ?
Ni17 Ni16 Ni14 73.55(6) . . ?
Ni15 Ni16 Ni14 145.29(8) . . ?
C30 Ni16 Cd2 83.9(5) . . ?
C2 Ni16 Cd2 90.2(3) . . ?
C4 Ni16 Cd2 83.3(3) . . ?
Ni22 Ni16 Cd2 49.71(5) . . ?
Ni7 Ni16 Cd2 143.55(7) . . ?
Ni17 Ni16 Cd2 59.14(5) . . ?
Ni15 Ni16 Cd2 65.61(5) . . ?
Ni14 Ni16 Cd2 128.34(7) . . ?
C25 Ni17 C4 157.8(7) . . ?
C25 Ni17 C23 93.6(7) . . ?
C4 Ni17 C23 104.4(5) . . ?
C25 Ni17 Ni13 142.4(5) . . ?
C4 Ni17 Ni13 55.1(3) . . ?
C23 Ni17 Ni13 49.5(4) . . ?
C25 Ni17 Ni16 106.2(6) . . ?
C4 Ni17 Ni16 52.1(3) . . ?
C23 Ni17 Ni16 148.7(4) . . ?
Ni13 Ni17 Ni16 105.30(8) . . ?
C25 Ni17 Ni22 131.2(5) . . ?
C4 Ni17 Ni22 44.6(3) . . ?
C23 Ni17 Ni22 126.0(4) . . ?
Ni13 Ni17 Ni22 84.16(6) . . ?
Ni16 Ni17 Ni22 55.29(5) . . ?
C25 Ni17 Ni18 110.2(6) . . ?
C4 Ni17 Ni18 86.6(3) . . ?
C23 Ni17 Ni18 77.7(4) . . ?
Ni13 Ni17 Ni18 72.72(7) . . ?
Ni16 Ni17 Ni18 115.96(7) . . ?
Ni22 Ni17 Ni18 60.98(5) . . ?
C25 Ni17 Cd2 81.1(5) . . ?
C4 Ni17 Cd2 94.1(3) . . ?
C23 Ni17 Cd2 136.9(4) . . ?
Ni13 Ni17 Cd2 128.70(8) . . ?
Ni16 Ni17 Cd2 71.49(6) . . ?
Ni22 Ni17 Cd2 50.97(4) . . ?
Ni18 Ni17 Cd2 64.71(5) . . ?
C26 Ni18 C6 163.5(7) . . ?
C26 Ni18 C24 90.3(7) . . ?
C6 Ni18 C24 102.0(6) . . ?
C26 Ni18 Ni12 138.3(5) . . ?
C6 Ni18 Ni12 54.8(3) . . ?
C24 Ni18 Ni12 48.0(4) . . ?
C26 Ni18 Ni19 112.6(6) . . ?
C6 Ni18 Ni19 50.8(3) . . ?
C24 Ni18 Ni19 132.2(4) . . ?
Ni12 Ni18 Ni19 98.65(8) . . ?
C26 Ni18 Ni17 88.9(6) . . ?
C6 Ni18 Ni17 96.7(3) . . ?
C24 Ni18 Ni17 111.4(4) . . ?
Ni12 Ni18 Ni17 105.73(8) . . ?
Ni19 Ni18 Ni17 110.51(7) . . ?
C26 Ni18 Ni22 126.3(5) . . ?
C6 Ni18 Ni22 47.1(3) . . ?
C24 Ni18 Ni22 139.4(4) . . ?
Ni12 Ni18 Ni22 93.96(7) . . ?
Ni19 Ni18 Ni22 54.80(5) . . ?
Ni17 Ni18 Ni22 59.40(5) . . ?
C26 Ni18 Cd2 78.2(5) . . ?
C6 Ni18 Cd2 91.6(3) . . ?
C24 Ni18 Cd2 163.9(4) . . ?
Ni12 Ni18 Cd2 142.59(8) . . ?
Ni19 Ni18 Cd2 63.56(5) . . ?
Ni17 Ni18 Cd2 57.80(5) . . ?
Ni22 Ni18 Cd2 48.66(4) . . ?
C27 Ni19 C6 133.5(6) . . ?
C27 Ni19 C8 141.8(6) . . ?
C6 Ni19 C8 83.8(4) . . ?
C27 Ni19 Ni20 94.7(5) . . ?
C6 Ni19 Ni20 125.5(3) . . ?
C8 Ni19 Ni20 48.3(3) . . ?
C27 Ni19 Ni22 137.0(5) . . ?
C6 Ni19 Ni22 54.9(3) . . ?
C8 Ni19 Ni22 51.2(3) . . ?
Ni20 Ni19 Ni22 73.07(6) . . ?
C27 Ni19 Ni18 89.5(5) . . ?
C6 Ni19 Ni18 48.1(3) . . ?
C8 Ni19 Ni18 119.9(3) . . ?
Ni20 Ni19 Ni18 129.75(8) . . ?
Ni22 Ni19 Ni18 70.32(6) . . ?
C27 Ni19 Ni11 120.2(5) . . ?
C6 Ni19 Ni11 53.1(3) . . ?
C8 Ni19 Ni11 86.8(3) . . ?
Ni20 Ni19 Ni11 129.78(8) . . ?
Ni22 Ni19 Ni11 97.53(7) . . ?
Ni18 Ni19 Ni11 88.50(7) . . ?
C27 Ni19 Ni10 118.1(5) . . ?
C6 Ni19 Ni10 99.8(3) . . ?
C8 Ni19 Ni10 46.8(3) . . ?
Ni20 Ni19 Ni10 68.14(6) . . ?
Ni22 Ni19 Ni10 95.78(7) . . ?
Ni18 Ni19 Ni10 147.71(8) . . ?
Ni11 Ni19 Ni10 63.87(6) . . ?
C27 Ni19 Cd2 84.9(5) . . ?
C6 Ni19 Cd2 92.8(3) . . ?
C8 Ni19 Cd2 85.1(3) . . ?
Ni20 Ni19 Cd2 63.35(6) . . ?
Ni22 Ni19 Cd2 52.44(5) . . ?
Ni18 Ni19 Cd2 67.22(6) . . ?
Ni11 Ni19 Cd2 145.64(7) . . ?
Ni10 Ni19 Cd2 127.61(7) . . ?
C28 Ni20 C8 156.4(7) . . ?
C28 Ni20 C11 95.4(7) . . ?
C8 Ni20 C11 105.8(5) . . ?
C28 Ni20 Ni9 144.1(5) . . ?
C8 Ni20 Ni9 56.5(3) . . ?
C11 Ni20 Ni9 49.4(4) . . ?
C28 Ni20 Ni19 105.2(6) . . ?
C8 Ni20 Ni19 51.6(3) . . ?
C11 Ni20 Ni19 153.5(4) . . ?
Ni9 Ni20 Ni19 107.14(8) . . ?
C28 Ni20 Cd2 83.9(6) . . ?
C8 Ni20 Cd2 88.7(3) . . ?
C11 Ni20 Cd2 133.9(4) . . ?
Ni9 Ni20 Cd2 123.42(8) . . ?
Ni19 Ni20 Cd2 66.15(6) . . ?
C28 Ni20 Ni15 115.2(7) . . ?
C8 Ni20 Ni15 81.3(3) . . ?
C11 Ni20 Ni15 74.1(4) . . ?
Ni9 Ni20 Ni15 66.55(6) . . ?
Ni19 Ni20 Ni15 110.57(7) . . ?
Cd2 Ni20 Ni15 65.04(5) . . ?
C28 Ni20 Ni10 127.0(7) . . ?
C8 Ni20 Ni10 42.4(3) . . ?
C11 Ni20 Ni10 94.2(4) . . ?
Ni9 Ni20 Ni10 60.81(6) . . ?
Ni19 Ni20 Ni10 60.08(6) . . ?
Cd2 Ni20 Ni10 122.76(6) . . ?
Ni15 Ni20 Ni10 117.57(7) . . ?
C28 Ni20 Ni22 132.5(6) . . ?
C8 Ni20 Ni22 41.3(3) . . ?
C11 Ni20 Ni22 121.5(4) . . ?
Ni9 Ni20 Ni22 80.47(6) . . ?
Ni19 Ni20 Ni22 53.51(5) . . ?
Cd2 Ni20 Ni22 49.28(4) . . ?
Ni15 Ni20 Ni22 57.45(5) . . ?
Ni10 Ni20 Ni22 82.39(5) . . ?
C5 Ni21 C1 156.2(4) . . ?
C5 Ni21 C7 92.5(4) . . ?
C1 Ni21 C7 80.8(4) . . ?
C5 Ni21 C3 81.0(4) . . ?
C1 Ni21 C3 91.6(4) . . ?
C7 Ni21 C3 145.4(4) . . ?
C5 Ni21 Ni22 78.3(3) . . ?
C1 Ni21 Ni22 77.9(3) . . ?
C7 Ni21 Ni22 72.5(3) . . ?
C3 Ni21 Ni22 72.8(3) . . ?
C5 Ni21 Cd1 103.7(3) . . ?
C1 Ni21 Cd1 100.1(3) . . ?
C7 Ni21 Cd1 104.5(3) . . ?
C3 Ni21 Cd1 110.1(3) . . ?
Ni22 Ni21 Cd1 176.55(8) . . ?
C5 Ni21 Ni5 51.0(3) . . ?
C1 Ni21 Ni5 136.1(3) . . ?
C7 Ni21 Ni5 142.3(3) . . ?
C3 Ni21 Ni5 49.7(3) . . ?
Ni22 Ni21 Ni5 103.73(7) . . ?
Cd1 Ni21 Ni5 79.69(6) . . ?
C5 Ni21 Ni2 136.4(3) . . ?
C1 Ni21 Ni2 51.9(3) . . ?
C7 Ni21 Ni2 49.6(3) . . ?
C3 Ni21 Ni2 142.1(3) . . ?
Ni22 Ni21 Ni2 104.06(7) . . ?
Cd1 Ni21 Ni2 72.52(6) . . ?
Ni5 Ni21 Ni2 152.21(8) . . ?
C5 Ni21 Ni6 107.0(3) . . ?
C1 Ni21 Ni6 81.4(3) . . ?
C7 Ni21 Ni6 160.5(3) . . ?
C3 Ni21 Ni6 43.0(3) . . ?
Ni22 Ni21 Ni6 111.25(7) . . ?
Cd1 Ni21 Ni6 70.93(5) . . ?
Ni5 Ni21 Ni6 56.72(6) . . ?
Ni2 Ni21 Ni6 112.07(7) . . ?
C5 Ni21 Ni3 81.6(3) . . ?
C1 Ni21 Ni3 107.3(3) . . ?
C7 Ni21 Ni3 42.8(3) . . ?
C3 Ni21 Ni3 161.1(3) . . ?
Ni22 Ni21 Ni3 110.46(7) . . ?
Cd1 Ni21 Ni3 67.40(5) . . ?
Ni5 Ni21 Ni3 112.62(7) . . ?
Ni2 Ni21 Ni3 56.39(5) . . ?
Ni6 Ni21 Ni3 138.29(7) . . ?
C5 Ni21 Ni4 38.0(3) . . ?
C1 Ni21 Ni4 163.8(3) . . ?
C7 Ni21 Ni4 93.0(3) . . ?
C3 Ni21 Ni4 101.8(3) . . ?
Ni22 Ni21 Ni4 114.71(7) . . ?
Cd1 Ni21 Ni4 66.85(5) . . ?
Ni5 Ni21 Ni4 53.57(5) . . ?
Ni2 Ni21 Ni4 113.01(7) . . ?
Ni6 Ni21 Ni4 102.04(6) . . ?
Ni3 Ni21 Ni4 59.62(5) . . ?
C8 Ni22 C4 154.6(4) . . ?
C8 Ni22 C2 92.3(4) . . ?
C4 Ni22 C2 80.1(4) . . ?
C8 Ni22 C6 79.9(4) . . ?
C4 Ni22 C6 92.4(4) . . ?
C2 Ni22 C6 145.1(4) . . ?
C8 Ni22 Ni21 77.4(3) . . ?
C4 Ni22 Ni21 77.2(3) . . ?
C2 Ni22 Ni21 72.4(3) . . ?
C6 Ni22 Ni21 72.7(3) . . ?
C8 Ni22 Cd2 100.3(3) . . ?
C4 Ni22 Cd2 105.1(3) . . ?
C2 Ni22 Cd2 109.6(3) . . ?
C6 Ni22 Cd2 105.3(3) . . ?
Ni21 Ni22 Cd2 177.18(8) . . ?
C8 Ni22 Ni19 51.0(3) . . ?
C4 Ni22 Ni19 137.0(3) . . ?
C2 Ni22 Ni19 142.0(3) . . ?
C6 Ni22 Ni19 49.5(3) . . ?
Ni21 Ni22 Ni19 103.73(7) . . ?
Cd2 Ni22 Ni19 73.47(6) . . ?
C8 Ni22 Ni16 136.4(3) . . ?
C4 Ni22 Ni16 51.9(3) . . ?
C2 Ni22 Ni16 49.3(3) . . ?
C6 Ni22 Ni16 142.9(3) . . ?
Ni21 Ni22 Ni16 103.72(7) . . ?
Cd2 Ni22 Ni16 79.07(6) . . ?
Ni19 Ni22 Ni16 152.54(8) . . ?
C8 Ni22 Ni15 81.9(3) . . ?
C4 Ni22 Ni15 106.7(3) . . ?
C2 Ni22 Ni15 41.6(3) . . ?
C6 Ni22 Ni15 160.8(3) . . ?
Ni21 Ni22 Ni15 109.10(7) . . ?
Cd2 Ni22 Ni15 72.06(5) . . ?
Ni19 Ni22 Ni15 113.08(7) . . ?
Ni16 Ni22 Ni15 56.07(6) . . ?
C8 Ni22 Ni17 160.7(3) . . ?
C4 Ni22 Ni17 41.9(3) . . ?
C2 Ni22 Ni17 104.0(3) . . ?
C6 Ni22 Ni17 91.9(3) . . ?
Ni21 Ni22 Ni17 116.95(7) . . ?
Cd2 Ni22 Ni17 64.85(5) . . ?
Ni19 Ni22 Ni17 110.79(7) . . ?
Ni16 Ni22 Ni17 55.95(6) . . ?
Ni15 Ni22 Ni17 103.49(6) . . ?
C8 Ni22 Ni18 104.6(3) . . ?
C4 Ni22 Ni18 83.8(3) . . ?
C2 Ni22 Ni18 163.0(3) . . ?
C6 Ni22 Ni18 40.9(3) . . ?
Ni21 Ni22 Ni18 109.57(7) . . ?
Cd2 Ni22 Ni18 69.22(5) . . ?
Ni19 Ni22 Ni18 54.88(6) . . ?
Ni16 Ni22 Ni18 115.27(7) . . ?
Ni15 Ni22 Ni18 141.28(7) . . ?
Ni17 Ni22 Ni18 59.62(5) . . ?
C8 Ni22 Ni20 38.8(3) . . ?
C4 Ni22 Ni20 164.0(3) . . ?
C2 Ni22 Ni20 92.8(3) . . ?
C6 Ni22 Ni20 101.4(3) . . ?
Ni21 Ni22 Ni20 114.57(7) . . ?
Cd2 Ni22 Ni20 63.60(5) . . ?
Ni19 Ni22 Ni20 53.41(5) . . ?
Ni16 Ni22 Ni20 112.88(7) . . ?
Ni15 Ni22 Ni20 60.08(5) . . ?
Ni17 Ni22 Ni20 128.45(7) . . ?
Ni18 Ni22 Ni20 101.23(6) . . ?
C2 C1 Ni1 144.7(9) . . ?
C2 C1 Ni21 103.6(7) . . ?
Ni1 C1 Ni21 101.3(5) . . ?
C2 C1 Ni2 129.3(8) . . ?
Ni1 C1 Ni2 80.5(4) . . ?
Ni21 C1 Ni2 77.2(4) . . ?
C2 C1 Ni8 72.5(6) . . ?
Ni1 C1 Ni8 96.1(5) . . ?
Ni21 C1 Ni8 151.9(6) . . ?
Ni2 C1 Ni8 84.2(4) . . ?
C2 C1 Ni7 71.2(7) . . ?
Ni1 C1 Ni7 74.5(4) . . ?
Ni21 C1 Ni7 121.3(5) . . ?
Ni2 C1 Ni7 151.2(6) . . ?
Ni8 C1 Ni7 84.5(4) . . ?
C1 C2 Ni15 139.6(9) . . ?
C1 C2 Ni16 137.1(9) . . ?
Ni15 C2 Ni16 82.4(4) . . ?
C1 C2 Ni8 68.5(6) . . ?
Ni15 C2 Ni8 76.3(4) . . ?
Ni16 C2 Ni8 134.6(5) . . ?
C1 C2 Ni7 70.2(6) . . ?
Ni15 C2 Ni7 125.0(5) . . ?
Ni16 C2 Ni7 77.3(4) . . ?
Ni8 C2 Ni7 82.9(4) . . ?
C1 C2 Ni22 105.0(7) . . ?
Ni15 C2 Ni22 90.8(4) . . ?
Ni16 C2 Ni22 76.4(4) . . ?
Ni8 C2 Ni22 142.3(6) . . ?
Ni7 C2 Ni22 131.4(5) . . ?
C4 C3 Ni6 142.2(9) . . ?
C4 C3 Ni5 136.4(9) . . ?
Ni6 C3 Ni5 81.2(4) . . ?
C4 C3 Ni14 71.4(6) . . ?
Ni6 C3 Ni14 77.0(4) . . ?
Ni5 C3 Ni14 136.2(6) . . ?
C4 C3 Ni13 69.6(7) . . ?
Ni6 C3 Ni13 128.2(6) . . ?
Ni5 C3 Ni13 79.2(4) . . ?
Ni14 C3 Ni13 85.2(4) . . ?
C4 C3 Ni21 103.5(7) . . ?
Ni6 C3 Ni21 87.4(4) . . ?
Ni5 C3 Ni21 75.3(4) . . ?
Ni14 C3 Ni21 139.8(6) . . ?
Ni13 C3 Ni21 131.7(5) . . ?
C3 C4 Ni17 146.9(9) . . ?
C3 C4 Ni22 105.1(7) . . ?
Ni17 C4 Ni22 93.5(5) . . ?
C3 C4 Ni16 130.2(9) . . ?
Ni17 C4 Ni16 80.1(4) . . ?
Ni22 C4 Ni16 77.1(4) . . ?
C3 C4 Ni14 69.5(6) . . ?
Ni17 C4 Ni14 106.3(5) . . ?
Ni22 C4 Ni14 150.3(6) . . ?
Ni16 C4 Ni14 84.6(4) . . ?
C3 C4 Ni13 71.9(7) . . ?
Ni17 C4 Ni13 75.1(4) . . ?
Ni22 C4 Ni13 121.8(5) . . ?
Ni16 C4 Ni13 149.3(5) . . ?
Ni14 C4 Ni13 85.3(4) . . ?
C6 C5 Ni4 143.2(8) . . ?
C6 C5 Ni21 104.4(7) . . ?
Ni4 C5 Ni21 101.3(5) . . ?
C6 C5 Ni5 129.7(8) . . ?
Ni4 C5 Ni5 81.0(4) . . ?
Ni21 C5 Ni5 78.1(4) . . ?
C6 C5 Ni12 70.9(6) . . ?
Ni4 C5 Ni12 98.2(5) . . ?
Ni21 C5 Ni12 150.2(6) . . ?
Ni5 C5 Ni12 82.9(4) . . ?
C6 C5 Ni11 70.2(6) . . ?
Ni4 C5 Ni11 74.5(4) . . ?
Ni21 C5 Ni11 119.3(5) . . ?
Ni5 C5 Ni11 152.1(6) . . ?
Ni12 C5 Ni11 87.5(4) . . ?
C5 C6 Ni18 141.4(9) . . ?
C5 C6 Ni19 136.9(8) . . ?
Ni18 C6 Ni19 81.0(4) . . ?
C5 C6 Ni12 69.0(6) . . ?
Ni18 C6 Ni12 76.4(4) . . ?
Ni19 C6 Ni12 138.1(6) . . ?
C5 C6 Ni11 70.6(6) . . ?
Ni18 C6 Ni11 124.9(5) . . ?
Ni19 C6 Ni11 77.6(4) . . ?
Ni12 C6 Ni11 87.0(4) . . ?
C5 C6 Ni22 103.1(7) . . ?
Ni18 C6 Ni22 92.0(4) . . ?
Ni19 C6 Ni22 75.6(4) . . ?
Ni12 C6 Ni22 139.3(5) . . ?
Ni11 C6 Ni22 129.4(5) . . ?
C8 C7 Ni3 139.6(8) . . ?
C8 C7 Ni2 138.3(8) . . ?
Ni3 C7 Ni2 81.4(4) . . ?
C8 C7 Ni10 69.5(6) . . ?
Ni3 C7 Ni10 76.5(4) . . ?
Ni2 C7 Ni10 132.5(6) . . ?
C8 C7 Ni21 105.2(8) . . ?
Ni3 C7 Ni21 89.2(4) . . ?
Ni2 C7 Ni21 76.4(4) . . ?
Ni10 C7 Ni21 143.4(5) . . ?
C8 C7 Ni9 70.1(6) . . ?
Ni3 C7 Ni9 127.6(5) . . ?
Ni2 C7 Ni9 77.5(4) . . ?
Ni10 C7 Ni9 83.5(4) . . ?
Ni21 C7 Ni9 130.1(5) . . ?
C7 C8 Ni20 144.5(9) . . ?
C7 C8 Ni19 130.9(8) . . ?
Ni20 C8 Ni19 80.0(4) . . ?
C7 C8 Ni22 103.3(8) . . ?
Ni20 C8 Ni22 99.8(5) . . ?
Ni19 C8 Ni22 77.8(4) . . ?
C7 C8 Ni10 71.1(7) . . ?
Ni20 C8 Ni10 98.1(5) . . ?
Ni19 C8 Ni10 87.1(4) . . ?
Ni22 C8 Ni10 154.1(6) . . ?
C7 C8 Ni9 71.6(6) . . ?
Ni20 C8 Ni9 73.8(4) . . ?
Ni19 C8 Ni9 151.1(6) . . ?
Ni22 C8 Ni9 118.4(5) . . ?
Ni10 C8 Ni9 84.5(4) . . ?
O9 C9 Ni14 146.9(11) . . ?
O9 C9 Ni6 132.8(11) . . ?
Ni14 C9 Ni6 80.1(5) . . ?
O10 C10 Ni7 171.8(12) . . ?
O11 C11 Ni9 142.9(12) . . ?
O11 C11 Ni20 138.0(11) . . ?
Ni9 C11 Ni20 79.0(5) . . ?
O12 C12 Ni11 173.8(14) . . ?
O13 C13 Ni11 144.6(12) . . ?
O13 C13 Ni4 136.7(11) . . ?
Ni11 C13 Ni4 78.7(5) . . ?
O14 C14 Ni5 176.6(13) . . ?
O15 C15 Ni8 176.3(13) . . ?
O16 C16 Ni8 145.3(13) . . ?
O16 C16 Ni15 134.6(13) . . ?
Ni8 C16 Ni15 80.1(6) . . ?
O17 C17 Ni9 175.0(13) . . ?
O18 C18 Ni2 177.3(13) . . ?
O19 C19 Ni7 145.5(11) . . ?
O19 C19 Ni1 136.0(11) . . ?
Ni7 C19 Ni1 78.5(5) . . ?
O20 C20 Ni1 177.4(14) . . ?
O21 C21 Ni6 172.6(16) . . ?
O22 C22 Ni13 173.2(16) . . ?
O23 C23 Ni13 143.1(12) . . ?
O23 C23 Ni17 137.9(12) . . ?
Ni13 C23 Ni17 78.9(5) . . ?
O24 C24 Ni12 144.4(13) . . ?
O24 C24 Ni18 135.8(13) . . ?
Ni12 C24 Ni18 79.8(6) . . ?
O25 C25 Ni17 175.9(15) . . ?
O26 C26 Ni18 175.4(18) . . ?
O27 C27 Ni19 178.1(14) . . ?
O28 C28 Ni20 177.2(16) . . ?
O29 C29 Ni10 176.4(15) . . ?
O30 C30 Ni16 177.0(16) . . ?
O31 C31 Ni10 144.2(12) . . ?
O31 C31 Ni3 135.2(11) . . ?
Ni10 C31 Ni3 80.5(5) . . ?
O32 C32 Ni3 172.6(16) . . ?
O33 C33 Ni4 178.5(19) . . ?
O34 C34 Ni12 174.6(18) . . ?
O35 C35 Ni15 172.0(15) . . ?
O36 C36 Ni14 174.2(13) . . ?
C104 N1 C103 110.3(14) . . ?
C104 N1 C101 111.7(14) . . ?
C103 N1 C101 112.3(14) . . ?
C104 N1 C102 108.2(15) . . ?
C103 N1 C102 105.7(15) . . ?
C101 N1 C102 108.4(15) . . ?
N1 C101 H10A 109.5 . . ?
N1 C101 H10B 109.5 . . ?
H10A C101 H10B 109.5 . . ?
N1 C101 H10C 109.5 . . ?
H10A C101 H10C 109.5 . . ?
H10B C101 H10C 109.5 . . ?
N1 C102 H10D 109.5 . . ?
N1 C102 H10E 109.5 . . ?
H10D C102 H10E 109.5 . . ?
N1 C102 H10F 109.5 . . ?
H10D C102 H10F 109.5 . . ?
H10E C102 H10F 109.5 . . ?
N1 C103 H10G 109.5 . . ?
N1 C103 H10H 109.5 . . ?
H10G C103 H10H 109.5 . . ?
N1 C103 H10I 109.5 . . ?
H10G C103 H10I 109.5 . . ?
H10H C103 H10I 109.5 . . ?
N1 C104 H10J 109.5 . . ?
N1 C104 H10K 109.5 . . ?
H10J C104 H10K 109.5 . . ?
N1 C104 H10L 109.5 . . ?
H10J C104 H10L 109.5 . . ?
H10K C104 H10L 109.5 . . ?
C202 N2 C201 113.1(17) . . ?
C202 N2 C204 103.5(17) . . ?
C201 N2 C204 105.3(17) . . ?
C202 N2 C203 112.3(13) . . ?
C201 N2 C203 112.8(14) . . ?
C204 N2 C203 109.1(14) . . ?
N2 C201 H20A 109.5 . . ?
N2 C201 H20B 109.5 . . ?
H20A C201 H20B 109.5 . . ?
N2 C201 H20C 109.5 . . ?
H20A C201 H20C 109.5 . . ?
H20B C201 H20C 109.5 . . ?
N2 C202 H20D 109.5 . . ?
N2 C202 H20E 109.5 . . ?
H20D C202 H20E 109.5 . . ?
N2 C202 H20F 109.5 . . ?
H20D C202 H20F 109.5 . . ?
H20E C202 H20F 109.5 . . ?
N2 C203 H20G 109.5 . . ?
N2 C203 H20H 109.5 . . ?
H20G C203 H20H 109.5 . . ?
N2 C203 H20I 109.5 . . ?
H20G C203 H20I 109.5 . . ?
H20H C203 H20I 109.5 . . ?
N2 C204 H20J 109.5 . . ?
N2 C204 H20K 109.5 . . ?
H20J C204 H20K 109.5 . . ?
N2 C204 H20L 109.5 . . ?
H20J C204 H20L 109.5 . . ?
H20K C204 H20L 109.5 . . ?
C302 O301 C305 95(2) . . ?
O301 C302 C303 113(2) . . ?
O301 C302 H30A 109.1 . . ?
C303 C302 H30A 109.1 . . ?
O301 C302 H30B 109.1 . . ?
C303 C302 H30B 109.1 . . ?
H30A C302 H30B 107.8 . . ?
C302 C303 C304 98(2) . . ?
C302 C303 H30C 112.2 . . ?
C304 C303 H30C 112.2 . . ?
C302 C303 H30D 112.2 . . ?
C304 C303 H30D 112.2 . . ?
H30C C303 H30D 109.8 . . ?
C305 C304 C303 103(2) . . ?
C305 C304 H30E 111.2 . . ?
C303 C304 H30E 111.2 . . ?
C305 C304 H30F 111.2 . . ?
C303 C304 H30F 111.2 . . ?
H30E C304 H30F 109.1 . . ?
C304 C305 O301 115(2) . . ?
C304 C305 H30G 108.6 . . ?
O301 C305 H30G 108.6 . . ?
C304 C305 H30H 108.6 . . ?
O301 C305 H30H 108.6 . . ?
H30G C305 H30H 107.6 . . ?
O402 C401 C405 102(2) . . ?
O402 C401 H40A 111.4 . . ?
C405 C401 H40A 111.4 . . ?
O402 C401 H40B 111.4 . . ?
C405 C401 H40B 111.4 . . ?
H40A C401 H40B 109.2 . . ?
C403 O402 C401 103(2) . . ?
O402 C403 C404 110(2) . . ?
O402 C403 H40C 109.7 . . ?
C404 C403 H40C 109.7 . . ?
O402 C403 H40D 109.7 . . ?
C404 C403 H40D 109.7 . . ?
H40C C403 H40D 108.2 . . ?
C405 C404 C403 103(3) . . ?
C405 C404 H40E 111.2 . . ?
C403 C404 H40E 111.2 . . ?
C405 C404 H40F 111.2 . . ?
C403 C404 H40F 111.2 . . ?
H40E C404 H40F 109.1 . . ?
C404 C405 C401 110(3) . . ?
C404 C405 H40G 109.7 . . ?
C401 C405 H40G 109.7 . . ?
C404 C405 H40H 109.7 . . ?
C401 C405 H40H 109.7 . . ?
H40G C405 H40H 108.2 . . ?

loop_
_geom_bond_atom_site_label_1
_geom_bond_atom_site_label_2
_geom_bond_distance
_geom_bond_site_symmetry_2
_geom_bond_publ_flag
Cd1 Ni21 2.4633(16) . ?
Cd1 Br1 2.4887(16) . ?
Cd1 Ni3 2.9410(19) . ?
Cd1 Ni2 2.9440(18) . ?
Cd1 Ni1 2.9453(19) . ?
Cd1 Ni4 3.036(2) . ?
Cd1 Ni6 3.0580(18) . ?
Cd1 Ni5 3.1857(19) . ?
Cd2 Ni22 2.4660(16) . ?
Cd2 Br2 2.4852(16) . ?
Cd2 Ni17 2.8737(19) . ?
Cd2 Ni20 2.9142(19) . ?
Cd2 Ni19 2.9821(19) . ?
Cd2 Ni18 3.0707(19) . ?
Cd2 Ni15 3.142(2) . ?
Cd2 Ni16 3.1745(19) . ?
Ni1 C20 1.739(14) . ?
Ni1 C1 1.898(11) . ?
Ni1 C19 1.950(13) . ?
Ni1 Ni7 2.410(2) . ?
Ni1 Ni2 2.538(2) . ?
Ni1 Ni6 2.869(2) . ?
Ni1 Ni8 2.923(2) . ?
Ni2 C18 1.733(13) . ?
Ni2 C7 1.971(10) . ?
Ni2 C1 2.027(11) . ?
Ni2 Ni21 2.514(2) . ?
Ni2 Ni3 2.530(2) . ?
Ni2 Ni9 2.553(2) . ?
Ni2 Ni8 2.720(2) . ?
Ni3 C32 1.720(14) . ?
Ni3 C7 1.909(11) . ?
Ni3 C31 1.957(13) . ?
Ni3 Ni10 2.451(2) . ?
Ni3 Ni21 2.812(2) . ?
Ni3 Ni4 2.888(2) . ?
Ni3 Ni11 2.981(2) . ?
Ni4 C33 1.716(14) . ?
Ni4 C5 1.877(11) . ?
Ni4 C13 1.939(14) . ?
Ni4 Ni11 2.409(2) . ?
Ni4 Ni5 2.515(2) . ?
Ni4 Ni12 2.960(2) . ?
Ni4 Ni21 2.990(2) . ?
Ni5 C14 1.742(14) . ?
Ni5 C3 1.978(11) . ?
Ni5 C5 1.993(11) . ?
Ni5 Ni21 2.509(2) . ?
Ni5 Ni6 2.528(2) . ?
Ni5 Ni13 2.588(2) . ?
Ni5 Ni12 2.668(2) . ?
Ni6 C21 1.725(15) . ?
Ni6 C3 1.905(11) . ?
Ni6 C9 1.983(13) . ?
Ni6 Ni14 2.451(2) . ?
Ni6 Ni21 2.787(2) . ?
Ni7 C10 1.744(15) . ?
Ni7 C19 1.859(13) . ?
Ni7 C1 2.077(11) . ?
Ni7 C2 2.090(11) . ?
Ni7 Ni16 2.534(2) . ?
Ni7 Ni14 2.745(2) . ?
Ni7 Ni8 2.761(2) . ?
Ni8 C15 1.765(14) . ?
Ni8 C16 1.831(15) . ?
Ni8 C1 2.030(10) . ?
Ni8 C2 2.081(11) . ?
Ni8 Ni15 2.459(2) . ?
Ni8 Ni9 2.791(2) . ?
Ni9 C17 1.745(14) . ?
Ni9 C11 1.857(13) . ?
Ni9 C8 2.085(11) . ?
Ni9 C7 2.104(10) . ?
Ni9 Ni20 2.402(2) . ?
Ni9 Ni10 2.764(2) . ?
Ni9 Ni15 2.959(2) . ?
Ni10 C29 1.706(14) . ?
Ni10 C31 1.835(13) . ?
Ni10 C8 2.026(11) . ?
Ni10 C7 2.045(10) . ?
Ni10 Ni19 2.776(2) . ?
Ni10 Ni11 2.823(2) . ?
Ni10 Ni20 2.972(2) . ?
Ni11 C12 1.743(15) . ?
Ni11 C13 1.859(13) . ?
Ni11 C6 2.088(10) . ?
Ni11 C5 2.094(10) . ?
Ni11 Ni19 2.549(2) . ?
Ni11 Ni12 2.859(2) . ?
Ni12 C34 1.727(15) . ?
Ni12 C24 1.854(15) . ?
Ni12 C5 2.038(10) . ?
Ni12 C6 2.063(11) . ?
Ni12 Ni18 2.455(2) . ?
Ni12 Ni13 2.829(2) . ?
Ni13 C22 1.699(16) . ?
Ni13 C23 1.873(14) . ?
Ni13 C4 2.054(11) . ?
Ni13 C3 2.082(11) . ?
Ni13 Ni17 2.418(2) . ?
Ni13 Ni14 2.781(2) . ?
Ni14 C36 1.755(14) . ?
Ni14 C9 1.821(13) . ?
Ni14 C3 2.027(11) . ?
Ni14 C4 2.051(10) . ?
Ni14 Ni16 2.750(2) . ?
Ni15 C35 1.717(14) . ?
Ni15 C2 1.892(10) . ?
Ni15 C16 1.986(15) . ?
Ni15 Ni16 2.541(2) . ?
Ni15 Ni22 2.849(2) . ?
Ni15 Ni20 2.930(2) . ?
Ni16 C30 1.707(14) . ?
Ni16 C2 1.965(11) . ?
Ni16 C4 2.035(11) . ?
Ni16 Ni22 2.520(2) . ?
Ni16 Ni17 2.540(2) . ?
Ni17 C25 1.726(16) . ?
Ni17 C4 1.912(11) . ?
Ni17 C23 1.932(13) . ?
Ni17 Ni22 2.858(2) . ?
Ni17 Ni18 2.864(2) . ?
Ni18 C26 1.737(16) . ?
Ni18 C6 1.901(11) . ?
Ni18 C24 1.969(15) . ?
Ni18 Ni19 2.522(2) . ?
Ni18 Ni22 2.903(2) . ?
Ni19 C27 1.777(15) . ?
Ni19 C6 1.979(11) . ?
Ni19 C8 2.002(11) . ?
Ni19 Ni20 2.516(2) . ?
Ni19 Ni22 2.519(2) . ?
Ni20 C28 1.705(14) . ?
Ni20 C8 1.908(11) . ?
Ni20 C11 1.917(14) . ?
Ni20 Ni22 2.998(2) . ?
Ni21 C5 1.988(10) . ?
Ni21 C1 2.002(10) . ?
Ni21 C7 2.092(11) . ?
Ni21 C3 2.125(10) . ?
Ni21 Ni22 2.4178(19) . ?
Ni22 C8 2.009(11) . ?
Ni22 C4 2.010(10) . ?
Ni22 C2 2.105(10) . ?
Ni22 C6 2.128(10) . ?
C1 C2 1.376(14) . ?
C3 C4 1.362(14) . ?
C5 C6 1.405(14) . ?
C7 C8 1.373(14) . ?
C9 O9 1.160(13) . ?
C10 O10 1.151(14) . ?
C11 O11 1.175(13) . ?
C12 O12 1.147(14) . ?
C13 O13 1.166(13) . ?
C14 O14 1.168(14) . ?
C15 O15 1.139(13) . ?
C16 O16 1.153(14) . ?
C17 O17 1.136(13) . ?
C18 O18 1.160(13) . ?
C19 O19 1.151(12) . ?
C20 O20 1.135(14) . ?
C21 O21 1.133(15) . ?
C22 O22 1.181(16) . ?
C23 O23 1.154(13) . ?
C24 O24 1.165(14) . ?
C25 O25 1.156(15) . ?
C26 O26 1.127(16) . ?
C27 O27 1.148(14) . ?
C28 O28 1.142(15) . ?
C29 O29 1.159(14) . ?
C30 O30 1.185(15) . ?
C31 O31 1.167(12) . ?
C32 O32 1.141(14) . ?
C33 O33 1.157(15) . ?
C34 O34 1.120(15) . ?
C35 O35 1.161(15) . ?
C36 O36 1.145(13) . ?
N1 C104 1.425(17) . ?
N1 C103 1.429(17) . ?
N1 C101 1.430(17) . ?
N1 C102 1.450(19) . ?
C101 H10A 0.9600 . ?
C101 H10B 0.9600 . ?
C101 H10C 0.9600 . ?
C102 H10D 0.9600 . ?
C102 H10E 0.9600 . ?
C102 H10F 0.9600 . ?
C103 H10G 0.9600 . ?
C103 H10H 0.9600 . ?
C103 H10I 0.9600 . ?
C104 H10J 0.9600 . ?
C104 H10K 0.9600 . ?
C104 H10L 0.9600 . ?
N2 C202 1.365(19) . ?
N2 C201 1.382(17) . ?
N2 C204 1.43(2) . ?
N2 C203 1.445(16) . ?
C201 H20A 0.9600 . ?
C201 H20B 0.9600 . ?
C201 H20C 0.9600 . ?
C202 H20D 0.9600 . ?
C202 H20E 0.9600 . ?
C202 H20F 0.9600 . ?
C203 H20G 0.9600 . ?
C203 H20H 0.9600 . ?
C203 H20I 0.9600 . ?
C204 H20J 0.9600 . ?
C204 H20K 0.9600 . ?
C204 H20L 0.9600 . ?
O301 C302 1.39(3) . ?
O301 C305 1.41(3) . ?
C302 C303 1.41(3) . ?
C302 H30A 0.9700 . ?
C302 H30B 0.9700 . ?
C303 C304 1.47(3) . ?
C303 H30C 0.9700 . ?
C303 H30D 0.9700 . ?
C304 C305 1.41(3) . ?
C304 H30E 0.9700 . ?
C304 H30F 0.9700 . ?
C305 H30G 0.9700 . ?
C305 H30H 0.9700 . ?
C401 O402 1.42(3) . ?
C401 C405 1.44(3) . ?
C401 H40A 0.9700 . ?
C401 H40B 0.9700 . ?
O402 C403 1.39(3) . ?
C403 C404 1.42(3) . ?
C403 H40C 0.9700 . ?
C403 H40D 0.9700 . ?
C404 C405 1.38(3) . ?
C404 H40E 0.9700 . ?
C404 H40F 0.9700 . ?
C405 H40G 0.9700 . ?
C405 H40H 0.9700 . ?
